data_7710925
loop_
_publ_author_name
'Mitzel, Norbert Werner'
'Aders, Niklas'
'Lamm, Jan-Hendrik'
'Beckmann, Jean Louis'
'Neumann, Beate'
'Stammler, Georg'

_publ_section_title
;
 Synthesis of bi- and tetradentate poly-Lewis acids by hydroalumination of
 poly-alkynyl-anthracene derivatives
;
_journal_name_full 'Dalton Transactions'
_journal_paper_doi 10.1039/D2DT02118H
_journal_year 2022
_chemical_formula_moiety 'C112 H196 Al4 N4 Si16, 1[C6H6], 1.5[C6H6]'
_chemical_formula_sum 'C127 H211 Al4 N4 Si16'
_chemical_formula_weight 2351.35
_space_group_crystal_system monoclinic
_space_group_IT_number 14
_space_group_name_Hall '-P 2ybc'
_space_group_name_H-M_alt 'P 1 21/c 1'
_atom_sites_solution_hydrogens geom
_atom_sites_solution_primary dual
_audit_creation_date 2021-06-18
_audit_creation_method
;
Olex2 1.3-ac4
(compiled 2019.04.23 svn.r3594 for Rigaku Oxford Diffraction, GUI svn.r5739)
;
_audit_update_record
;
2022-04-01 deposited with the CCDC.	2022-08-08 downloaded from the CCDC.
;
_cell_angle_alpha 90
_cell_angle_beta 108.0983(12)
_cell_angle_gamma 90
_cell_formula_units_Z 4
_cell_length_a 30.0412(3)
_cell_length_b 20.17214(13)
_cell_length_c 25.6654(3)
_cell_measurement_reflns_used 59340
_cell_measurement_temperature 100.0(1)
_cell_measurement_theta_max 76.0790
_cell_measurement_theta_min 2.6470
_cell_volume 14783.6(3)
_computing_cell_refinement 'CrysAlisPro 1.171.41.104a (Rigaku OD, 2021)'
_computing_data_collection 'CrysAlisPro 1.171.41.104a (Rigaku OD, 2021)'
_computing_data_reduction 'CrysAlisPro 1.171.41.104a (Rigaku OD, 2021)'
_computing_molecular_graphics 'Olex2 (Dolomanov et al., 2009)'
_computing_publication_material 'Olex2 (Dolomanov et al., 2009)'
_computing_structure_refinement 'ShelXL (Sheldrick, 2015)'
_computing_structure_solution 'ShelXT (Sheldrick, 2015)'
_diffrn_ambient_environment N~2~
_diffrn_ambient_temperature 100.1(1)
_diffrn_detector 'CCD plate'
_diffrn_detector_area_resol_mean 5.3114
_diffrn_detector_type Atlas
_diffrn_measured_fraction_theta_full 1.000
_diffrn_measured_fraction_theta_max 0.990
_diffrn_measurement_details
;
List of Runs (angles in degrees, time in seconds):

  # Type    Start    End  Width  t~exp~   \w     \q     \k     \f   Frames
#--------------------------------------------------------------------------
  1  \w    -45.00  33.00   1.00    2.00    --  -38.50  37.00 -30.00   78
  2  \w    -49.00  33.00   1.00    2.00    --  -38.50  37.00-120.00   82
  3  \w   -124.00  42.00   1.00    2.00    --  -38.50   0.00-180.00  166
  4  \w     14.00  41.00   1.00    2.00    --   42.70  82.00-117.03   27
  5  \w     13.00  40.00   1.00    2.00    --   42.70  76.00 -19.73   27
  6  \w     28.00  78.00   1.00    2.00    --   42.70-125.00  90.00   50
  7  \w     11.00  42.00   1.00    2.00    --   42.70  81.00 175.34   31
  8  \w     28.00  71.00   1.00    2.00    --   42.70-125.00-180.00   43
  9  \w     12.00  41.00   1.00    2.00    --   42.70  82.00   9.20   29
 10  \w     24.00  81.00   1.00    2.00    --   42.70 -99.00 -90.00   57
 11  \w     19.00  89.00   1.00    2.00    --   42.70  57.00  30.00   70
 12  \w     21.00  83.00   1.00    2.00    --   42.70  57.00 -60.00   62
 13  \w     22.00 108.00   1.00    2.00    --   42.70  37.00  90.00   86
 14  \w     12.00  42.00   1.00    2.00    --   42.70  80.00  74.38   30
 15  \w     17.00  42.00   1.00    2.00    --   42.70  79.00 117.23   25
 16  \w     18.00  71.00   1.00    2.00    --   42.70  57.00-120.00   53
 17  \w     22.00 113.00   1.00    2.00    --   42.70  37.00-180.00   91
 18  \w     86.00 113.00   1.00   14.00    --  111.00  55.00  27.89   27
 19  \w    118.00 178.00   1.00   14.00    --  111.00  63.00  69.81   60
 20  \w     83.00 109.00   1.00   14.00    --  111.00  70.00 -59.84   26
 21  \w     84.00 110.00   1.00   14.00    --  111.00  63.00  69.81   26
 22  \w     83.00 109.00   1.00   14.00    --  111.00  68.00  25.11   26
 23  \w     84.00 174.00   1.00   14.00    --  111.00  63.00 131.92   90
 24  \w     86.00 112.00   1.00   14.00    --  111.00  57.00 149.11   26
 25  \w     83.00 109.00   1.00   14.00    --  111.00  68.00  92.05   26
 26  \w    121.00 178.00   1.00   14.00    --  111.00  68.00  92.05   57
 27  \w     86.00 112.00   1.00   14.00    --  111.00  56.00 -32.62   26
 28  \w     84.00 110.00   1.00   14.00    --  111.00  64.00-129.94   26
 29  \w     86.00 163.00   1.00   14.00    --  111.00  60.00 -12.44   77
 30  \w     88.00 126.00   1.00   14.00    --  111.00-143.00 120.24   38
 31  \w     84.00 156.00   1.00   14.00    --  111.00  63.00-137.65   72
 32  \w     85.00 111.00   1.00   14.00    --  111.00  62.00   5.90   26
 33  \w     84.00 110.00   1.00   14.00    --  111.00  63.00 106.90   26
 34  \w     83.00 178.00   1.00   14.00    --  111.00  69.00  32.77   95
 35  \w     84.00 110.00   1.00   14.00    --  111.00  65.00 -74.58   26
 36  \w     82.00 108.00   1.00   14.00    --  111.00  71.00 -91.22   26
 37  \w     37.00 105.00   1.00   14.00    --  111.00 -94.00   0.00   68
 38  \w     87.00 113.00   1.00   14.00    --  111.00  53.00-147.44   26
 39  \w     88.00 178.00   1.00   14.00    --  111.00  48.00-177.33   90
 40  \w     85.00 121.00   1.00   14.00    --  111.00  61.00 -99.79   36
 41  \w    147.00 174.00   1.00   14.00    --  111.00  63.00 -21.84   27
 42  \w     44.00 137.00   1.00   14.00    --  111.00 -61.00  90.00   93
 43  \w     85.00 111.00   1.00   14.00    --  111.00  61.00  60.00   26
 44  \w     84.00 136.00   1.00   14.00    --  111.00  63.00 -21.84   52
 45  \w     42.00 132.00   1.00   14.00    --  111.00 -45.00 -30.00   90
 46  \w     85.00 176.00   1.00   14.00    --  111.00  61.00   0.00   91
 47  \w     85.00 113.00   1.00   14.00    --  111.00  61.00 120.00   28
 48  \w     85.00 176.00   1.00   14.00    --  111.00  61.00 -60.00   91
 49  \w     85.00 113.00   1.00   14.00    --  111.00  61.00  90.00   28
 50  \w     85.00 112.00   1.00   14.00    --  111.00  61.00 150.00   27
 51  \w     85.00 158.00   1.00   14.00    --  111.00  61.00-120.00   73
 52  \w     85.00 172.00   1.00   14.00    --  111.00  61.00 -90.00   87
 53  \w     84.00 110.00   1.00   14.00    --  111.00  63.00-108.57   26
 54  \w     42.00 113.00   1.00   14.00    --  111.00-125.00 150.00   71
 55  \w     85.00 111.00   1.00   14.00    --  111.00  61.00-180.00   26
 56  \w     51.00 107.00   1.00   14.00    --  111.00 -94.00-180.00   56
 57  \w     85.00 112.00   1.00   14.00    --  111.00  61.00 -30.00   27
 58  \w     85.00 113.00   1.00   14.00    --  111.00  60.00  81.52   28
 59  \w     42.00 108.00   1.00   14.00    --  111.00-103.00-101.33   66
 60  \w     41.00 108.00   1.00   14.00    --  111.00-103.00 -47.08   67
 61  \w     83.00 109.00   1.00   14.00    --  111.00  69.00-176.31   26
 62  \w    153.00 178.00   1.00   14.00    --  111.00  70.00 -59.84   25
 63  \w     84.00 124.00   1.00   14.00    --  111.00  64.00-147.55   40
 64  \w     88.00 114.00   1.00   14.00    --  111.00  48.00 175.75   26
;
_diffrn_measurement_device 'four-circle diffractometer'
_diffrn_measurement_device_type 'SuperNova, Dual, Cu at home/near, Atlas'
_diffrn_measurement_method '\w scans'
_diffrn_orient_matrix_type 'CrysAlisPro convention (1999,Acta A55,543-557)'
_diffrn_orient_matrix_UB_11 -0.0139608000
_diffrn_orient_matrix_UB_12 -0.0737398000
_diffrn_orient_matrix_UB_13 -0.0035970000
_diffrn_orient_matrix_UB_21 0.0521237000
_diffrn_orient_matrix_UB_22 -0.0197243000
_diffrn_orient_matrix_UB_23 0.0198354000
_diffrn_orient_matrix_UB_31 -0.0003682000
_diffrn_orient_matrix_UB_32 0.0021011000
_diffrn_orient_matrix_UB_33 0.0598611000
_diffrn_radiation_monochromator mirror
_diffrn_radiation_probe x-ray
_diffrn_radiation_type 'Cu K\a'
_diffrn_radiation_wavelength 1.54184
_diffrn_reflns_av_R_equivalents 0.0841
_diffrn_reflns_av_unetI/netI 0.0400
_diffrn_reflns_Laue_measured_fraction_full 1.000
_diffrn_reflns_Laue_measured_fraction_max 0.990
_diffrn_reflns_limit_h_max 37
_diffrn_reflns_limit_h_min -37
_diffrn_reflns_limit_k_max 25
_diffrn_reflns_limit_k_min -25
_diffrn_reflns_limit_l_max 31
_diffrn_reflns_limit_l_min -25
_diffrn_reflns_number 294394
_diffrn_reflns_point_group_measured_fraction_full 1.000
_diffrn_reflns_point_group_measured_fraction_max 0.990
_diffrn_reflns_theta_full 67.684
_diffrn_reflns_theta_max 76.594
_diffrn_reflns_theta_min 2.682
_diffrn_source 'micro-focus sealed X-ray tube'
_diffrn_source_type 'SuperNova (Cu) X-ray Source'
_exptl_absorpt_coefficient_mu 1.857
_exptl_absorpt_correction_T_max 1.000
_exptl_absorpt_correction_T_min 0.697
_exptl_absorpt_correction_type gaussian
_exptl_absorpt_process_details
;
CrysAlisPro 1.171.41.104a (Rigaku Oxford Diffraction, 2021)
Numerical absorption correction based on gaussian integration over
a multifaceted crystal model
Empirical absorption correction using spherical harmonics,
implemented in SCALE3 ABSPACK scaling algorithm.
;
_exptl_crystal_colour 'clear colourless'
_exptl_crystal_colour_lustre clear
_exptl_crystal_colour_primary colourless
_exptl_crystal_density_diffrn 1.056
_exptl_crystal_description block
_exptl_crystal_F_000 5108
_exptl_crystal_size_max 0.252
_exptl_crystal_size_mid 0.191
_exptl_crystal_size_min 0.078
_refine_diff_density_max 0.995
_refine_diff_density_min -0.548
_refine_diff_density_rms 0.065
_refine_ls_extinction_method none
_refine_ls_goodness_of_fit_ref 1.037
_refine_ls_hydrogen_treatment constr
_refine_ls_matrix_type full
_refine_ls_number_parameters 1273
_refine_ls_number_reflns 30812
_refine_ls_number_restraints 0
_refine_ls_restrained_S_all 1.037
_refine_ls_R_factor_all 0.0758
_refine_ls_R_factor_gt 0.0574
_refine_ls_shift/su_max 0.001
_refine_ls_shift/su_mean 0.000
_refine_ls_structure_factor_coef Fsqd
_refine_ls_weighting_details 'w=1/[\s^2^(Fo^2^)+(0.0885P)^2^+8.6004P] where P=(Fo^2^+2Fc^2^)/3'
_refine_ls_weighting_scheme calc
_refine_ls_wR_factor_gt 0.1518
_refine_ls_wR_factor_ref 0.1653
_reflns_Friedel_coverage 0.000
_reflns_number_gt 23393
_reflns_number_total 30812
_reflns_threshold_expression 'I > 2\s(I)'
_cod_data_source_file d2dt02118h2.cif
_cod_data_source_block anti-9xPy4
_cod_database_code 7710925
_shelx_shelxl_version_number 2018/3
_chemical_oxdiff_formula 'C130 H204 Al4 N4 Si16'
_shelx_space_group_comment
;
The symmetry employed for this shelxl refinement is uniquely defined
by the following loop, which should always be used as a source of
symmetry information in preference to the above space-group names.
They are only intended as comments.
;
_shelx_estimated_absorpt_t_max 0.869
_shelx_estimated_absorpt_t_min 0.652
_reflns_odcompleteness_completeness 99.87
_reflns_odcompleteness_iscentric 1
_reflns_odcompleteness_theta 71.98
_olex2_refinement_description
;
1. Fixed Uiso
 At 1.2 times of:
  All C(H) groups
 At 1.5 times of:
  All C(H,H,H) groups
2.a Ternary CH refined with riding coordinates:
 C3(H3), C10(H10), C17(H17), C24(H24), C36(H36), C43(H43), C57(H57), C64(H64),
 C78(H78), C85(H85), C99(H99), C106(H106)
2.b Aromatic/amide H refined with riding coordinates:
 C5(H5), C6(H6), C7(H7), C12(H12), C13(H13), C14(H14), C19(H19), C20(H20),
 C21(H21), C26(H26), C27(H27), C28(H28), C29(H29), C30(H30), C31(H31), C32(H32),
  C33(H33), C34(H34), C35(H35), C50(H50), C51(H51), C52(H52), C53(H53),
 C54(H54), C55(H55), C56(H56), C71(H71), C72(H72), C73(H73), C74(H74), C75(H75),
  C76(H76), C77(H77), C92(H92), C93(H93), C94(H94), C95(H95), C96(H96),
 C97(H97), C98(H98)
2.c Idealised Me refined as rotating group:
 C37(H37A,H37B,H37C), C38(H38A,H38B,H38C), C39(H39A,H39B,H39C), C40(H40A,H40B,
 H40C), C41(H41A,H41B,H41C), C42(H42A,H42B,H42C), C44(H44A,H44B,H44C), C45(H45A,
 H45B,H45C), C46(H46A,H46B,H46C), C47(H47A,H47B,H47C), C48(H48A,H48B,H48C),
 C49(H49A,H49B,H49C), C58(H58A,H58B,H58C), C59(H59A,H59B,H59C), C60(H60A,H60B,
 H60C), C61(H61A,H61B,H61C), C62(H62A,H62B,H62C), C63(H63A,H63B,H63C), C65(H65A,
 H65B,H65C), C66(H66A,H66B,H66C), C67(H67A,H67B,H67C), C68(H68A,H68B,H68C),
 C69(H69A,H69B,H69C), C70(H70A,H70B,H70C), C79(H79A,H79B,H79C), C80(H80A,H80B,
 H80C), C81(H81A,H81B,H81C), C82(H82A,H82B,H82C), C83(H83A,H83B,H83C), C84(H84A,
 H84B,H84C), C86(H86A,H86B,H86C), C87(H87A,H87B,H87C), C88(H88A,H88B,H88C),
 C89(H89A,H89B,H89C), C90(H90A,H90B,H90C), C91(H91A,H91B,H91C), C100(H10A,H10B,
 H10C), C101(H10D,H10E,H10F), C102(H10G,H10H,H10I), C103(H10J,H10K,H10L),
 C104(H10M,H10N,H10O), C105(H10P,H10Q,H10R), C107(H10S,H10T,H10U), C108(H10V,
 H10W,H10X), C109(H10Y,H,HA), C110(H11A,H11B,H11C), C111(H11D,H11E,H11F),
 C112(H11G,H11H,H11I)
;
_smtbx_masks_void_probe_radius 1.2
_smtbx_masks_void_truncation_radius 1.2
_olex2_submission_special_instructions 'No special instructions were received'
_oxdiff_exptl_absorpt_empirical_details
;
Empirical correction (ABSPACK) includes:
- Absorption correction using spherical harmonics
- Frame scaling
;
_oxdiff_exptl_absorpt_empirical_full_max 1.450
_oxdiff_exptl_absorpt_empirical_full_min 0.716

loop_
_space_group_symop_operation_xyz
'x, y, z'
'-x, y+1/2, -z+1/2'
'-x, -y, -z'
'x, -y-1/2, z-1/2'

loop_
_atom_site_label
_atom_site_type_symbol
_atom_site_fract_x
_atom_site_fract_y
_atom_site_fract_z
_atom_site_U_iso_or_equiv
_atom_site_adp_type
_atom_site_occupancy
_atom_site_site_symmetry_order
_atom_site_calc_flag
_atom_site_refinement_flags_posn
_atom_site_refinement_flags_adp
_atom_site_refinement_flags_occupancy
_atom_site_disorder_assembly
_atom_site_disorder_group
Si1 Si 0.41630(2) 0.05234(4) 0.36314(3) 0.03678(16) Uani 1 1 d . . . . .
Si2 Si 0.35097(2) 0.07671(3) 0.43556(3) 0.03114(14) Uani 1 1 d . . . . .
Si3 Si 0.24597(2) -0.04370(3) 0.27353(3) 0.03374(15) Uani 1 1 d . . . . .
Si4 Si 0.18715(2) 0.08910(3) 0.26300(3) 0.03147(14) Uani 1 1 d . . . . .
Si5 Si 0.01756(3) 0.66222(5) 0.31542(4) 0.0494(2) Uani 1 1 d . . . . .
Si6 Si 0.05669(3) 0.80870(4) 0.31763(4) 0.0496(2) Uani 1 1 d . . . . .
Si7 Si 0.12979(3) 0.70929(4) 0.19473(3) 0.04264(18) Uani 1 1 d . . . . .
Si8 Si 0.22390(2) 0.67819(3) 0.28577(3) 0.03051(14) Uani 1 1 d . . . . .
Si9 Si 0.26286(3) 0.11109(5) 0.61187(4) 0.04794(19) Uani 1 1 d . . . . .
Si10 Si 0.20501(3) -0.00040(4) 0.53384(4) 0.04344(18) Uani 1 1 d . . . . .
Si11 Si 0.07751(4) 0.12611(5) 0.42870(4) 0.0517(2) Uani 1 1 d . . . . .
Si12 Si 0.03914(3) 0.12717(5) 0.52878(4) 0.0485(2) Uani 1 1 d . . . . .
Si13 Si 0.32978(3) 0.66514(4) 0.59706(3) 0.03888(16) Uani 1 1 d . . . . .
Si14 Si 0.43192(3) 0.68003(5) 0.67796(4) 0.0503(2) Uani 1 1 d . . . . .
Si15 Si 0.42952(3) 0.67786(4) 0.42628(3) 0.04049(17) Uani 1 1 d . . . . .
Si16 Si 0.38624(2) 0.79325(3) 0.47485(3) 0.03274(15) Uani 1 1 d . . . . .
Al1 Al 0.30385(2) 0.09834(3) 0.30672(3) 0.02664(14) Uani 1 1 d . . . . .
Al2 Al 0.12649(2) 0.68264(4) 0.31660(3) 0.03151(16) Uani 1 1 d . . . . .
Al3 Al 0.15232(3) 0.14153(4) 0.54822(3) 0.03408(16) Uani 1 1 d . . . . .
Al4 Al 0.41243(2) 0.65192(3) 0.54616(3) 0.02959(15) Uani 1 1 d . . . . .
N1 N 0.31770(8) 0.10114(10) 0.23421(9) 0.0318(4) Uani 1 1 d . . . . .
N2 N 0.15921(7) 0.71500(10) 0.39409(10) 0.0338(4) Uani 1 1 d . . . . .
N3 N 0.15181(8) 0.13937(11) 0.62670(9) 0.0338(4) Uani 1 1 d . . . . .
N4 N 0.48352(7) 0.64444(10) 0.57042(9) 0.0336(4) Uani 1 1 d . . . . .
C1 C 0.29573(9) 0.31239(11) 0.34498(10) 0.0289(5) Uani 1 1 d . . . . .
C2 C 0.27106(9) 0.35172(11) 0.37165(10) 0.0279(5) Uani 1 1 d . . . . .
C3 C 0.23786(9) 0.32477(10) 0.40113(10) 0.0278(5) Uani 1 1 d . . . . .
H3 H 0.230640 0.277627 0.389503 0.033 Uiso 1 1 calc R . . . .
C4 C 0.19255(9) 0.36343(11) 0.38240(10) 0.0290(5) Uani 1 1 d . . . . .
C5 C 0.14919(9) 0.33324(12) 0.36886(10) 0.0335(5) Uani 1 1 d . . . . .
H5 H 0.147050 0.286323 0.370209 0.040 Uiso 1 1 calc R . . . .
C6 C 0.10887(10) 0.37125(13) 0.35334(11) 0.0372(6) Uani 1 1 d . . . . .
H6 H 0.079071 0.350420 0.344146 0.045 Uiso 1 1 calc R . . . .
C7 C 0.11193(9) 0.43995(13) 0.35118(11) 0.0356(5) Uani 1 1 d . . . . .
H7 H 0.084077 0.465669 0.339983 0.043 Uiso 1 1 calc R . . . .
C8 C 0.15555(9) 0.47177(12) 0.36529(10) 0.0305(5) Uani 1 1 d . . . . .
C9 C 0.19588(9) 0.43286(11) 0.38097(10) 0.0277(5) Uani 1 1 d . . . . .
C10 C 0.24529(8) 0.46110(11) 0.39737(10) 0.0271(5) Uani 1 1 d . . . . .
H10 H 0.243401 0.507818 0.383809 0.033 Uiso 1 1 calc R . . . .
C11 C 0.27308(8) 0.42132(11) 0.36861(10) 0.0280(5) Uani 1 1 d . . . . .
C12 C 0.29906(9) 0.45145(11) 0.33862(10) 0.0302(5) Uani 1 1 d . . . . .
H12 H 0.300810 0.498406 0.337201 0.036 Uiso 1 1 calc R . . . .
C13 C 0.32236(9) 0.41241(12) 0.31084(11) 0.0332(5) Uani 1 1 d . . . . .
H13 H 0.339497 0.432611 0.289600 0.040 Uiso 1 1 calc R . . . .
C14 C 0.32059(9) 0.34437(12) 0.31412(10) 0.0319(5) Uani 1 1 d . . . . .
H14 H 0.336698 0.318290 0.294903 0.038 Uiso 1 1 calc R . . . .
C15 C 0.19880(9) 0.34139(11) 0.51907(10) 0.0302(5) Uani 1 1 d . . . . .
C16 C 0.23004(8) 0.36732(11) 0.49363(9) 0.0256(4) Uani 1 1 d . . . . .
C17 C 0.25916(9) 0.32588(10) 0.46659(10) 0.0273(5) Uani 1 1 d . . . . .
H17 H 0.259828 0.279293 0.480130 0.033 Uiso 1 1 calc R . . . .
C18 C 0.30859(9) 0.35243(11) 0.48558(10) 0.0282(5) Uani 1 1 d . . . . .
C19 C 0.34701(9) 0.31168(11) 0.50805(11) 0.0329(5) Uani 1 1 d . . . . .
H19 H 0.342868 0.265113 0.509632 0.040 Uiso 1 1 calc R . . . .
C20 C 0.39137(9) 0.33890(13) 0.52815(12) 0.0373(6) Uani 1 1 d . . . . .
H20 H 0.417663 0.311189 0.544039 0.045 Uiso 1 1 calc R . . . .
C21 C 0.39725(9) 0.40675(12) 0.52500(12) 0.0355(5) Uani 1 1 d . . . . .
H21 H 0.427793 0.425099 0.538884 0.043 Uiso 1 1 calc R . . . .
C22 C 0.35915(9) 0.44892(11) 0.50179(10) 0.0286(5) Uani 1 1 d . . . . .
C23 C 0.31424(8) 0.42142(11) 0.48248(9) 0.0261(4) Uani 1 1 d . . . . .
C24 C 0.26931(8) 0.46192(10) 0.46230(10) 0.0260(4) Uani 1 1 d . . . . .
H24 H 0.277109 0.508971 0.473834 0.031 Uiso 1 1 calc R . . . .
C25 C 0.23578(8) 0.43659(11) 0.49104(9) 0.0262(4) Uani 1 1 d . . . . .
C26 C 0.21001(9) 0.47944(11) 0.51290(10) 0.0312(5) Uani 1 1 d . . . . .
H26 H 0.214032 0.526008 0.511142 0.037 Uiso 1 1 calc R . . . .
C27 C 0.17840(10) 0.45409(12) 0.53729(12) 0.0358(5) Uani 1 1 d . . . . .
H27 H 0.160238 0.483257 0.551573 0.043 Uiso 1 1 calc R . . . .
C28 C 0.17340(9) 0.38612(12) 0.54076(11) 0.0347(5) Uani 1 1 d . . . . .
H28 H 0.152179 0.369312 0.558314 0.042 Uiso 1 1 calc R . . . .
C29 C 0.29749(9) 0.23920(11) 0.34964(10) 0.0303(5) Uani 1 1 d . . . . .
H29 H 0.296213 0.220811 0.383219 0.036 Uiso 1 1 calc R . . . .
C30 C 0.30067(9) 0.19683(12) 0.31141(11) 0.0323(5) Uani 1 1 d . . . . .
H30 H 0.301660 0.218309 0.278842 0.039 Uiso 1 1 calc R . . . .
C31 C 0.28824(9) 0.07610(13) 0.18810(11) 0.0351(5) Uani 1 1 d . . . . .
H31 H 0.261937 0.051467 0.190336 0.042 Uiso 1 1 calc R . . . .
C32 C 0.29438(11) 0.08449(15) 0.13744(12) 0.0444(6) Uani 1 1 d . . . . .
H32 H 0.272395 0.066561 0.105509 0.053 Uiso 1 1 calc R . . . .
C33 C 0.33228(13) 0.11871(18) 0.13372(13) 0.0517(7) Uani 1 1 d . . . . .
H33 H 0.337995 0.123241 0.099512 0.062 Uiso 1 1 calc R . . . .
C34 C 0.36212(14) 0.1466(2) 0.18034(15) 0.0649(10) Uani 1 1 d . . . . .
H34 H 0.388211 0.172089 0.178573 0.078 Uiso 1 1 calc R . . . .
C35 C 0.35389(12) 0.13732(19) 0.22945(14) 0.0539(8) Uani 1 1 d . . . . .
H35 H 0.374544 0.157212 0.261406 0.065 Uiso 1 1 calc R . . . .
C36 C 0.35518(9) 0.05433(12) 0.36662(11) 0.0308(5) Uani 1 1 d . . . . .
H36 H 0.345828 0.006562 0.362831 0.037 Uiso 1 1 calc R . . . .
C37 C 0.45994(11) 0.01110(17) 0.42322(15) 0.0532(8) Uani 1 1 d . . . . .
H37A H 0.463013 0.036882 0.456523 0.080 Uiso 1 1 calc GR . . . .
H37B H 0.490391 0.008691 0.416786 0.080 Uiso 1 1 calc GR . . . .
H37C H 0.449169 -0.033779 0.427690 0.080 Uiso 1 1 calc GR . . . .
C38 C 0.42045(11) 0.00327(16) 0.30257(15) 0.0515(8) Uani 1 1 d . . . . .
H38A H 0.410594 -0.042518 0.305518 0.077 Uiso 1 1 calc GR . . . .
H38B H 0.452881 0.003586 0.301881 0.077 Uiso 1 1 calc GR . . . .
H38C H 0.400033 0.023161 0.268735 0.077 Uiso 1 1 calc GR . . . .
C39 C 0.43903(11) 0.13911(15) 0.36037(14) 0.0468(7) Uani 1 1 d . . . . .
H39A H 0.412681 0.170227 0.349924 0.070 Uiso 1 1 calc GR . . . .
H39B H 0.455863 0.140898 0.333247 0.070 Uiso 1 1 calc GR . . . .
H39C H 0.460328 0.151243 0.396492 0.070 Uiso 1 1 calc GR . . . .
C40 C 0.38714(10) 0.15127(13) 0.46581(12) 0.0387(6) Uani 1 1 d . . . . .
H40A H 0.384263 0.160401 0.502128 0.058 Uiso 1 1 calc GR . . . .
H40B H 0.376017 0.189660 0.441902 0.058 Uiso 1 1 calc GR . . . .
H40C H 0.420029 0.142688 0.469190 0.058 Uiso 1 1 calc GR . . . .
C41 C 0.28860(10) 0.09366(14) 0.43407(12) 0.0376(6) Uani 1 1 d . . . . .
H41A H 0.288583 0.110943 0.469752 0.056 Uiso 1 1 calc GR . . . .
H41B H 0.270490 0.052431 0.426189 0.056 Uiso 1 1 calc GR . . . .
H41C H 0.274453 0.126392 0.405509 0.056 Uiso 1 1 calc GR . . . .
C42 C 0.37133(12) 0.00802(14) 0.48658(13) 0.0460(7) Uani 1 1 d . . . . .
H42A H 0.404341 -0.001632 0.491420 0.069 Uiso 1 1 calc GR . . . .
H42B H 0.352493 -0.031741 0.473238 0.069 Uiso 1 1 calc GR . . . .
H42C H 0.367797 0.021519 0.521766 0.069 Uiso 1 1 calc GR . . . .
C43 C 0.24467(8) 0.04622(11) 0.29158(11) 0.0298(5) Uani 1 1 d . . . . .
H43 H 0.244338 0.040829 0.330189 0.036 Uiso 1 1 calc R . . . .
C44 C 0.20302(12) -0.06759(16) 0.20601(16) 0.0567(9) Uani 1 1 d . . . . .
H44A H 0.171359 -0.055032 0.205447 0.085 Uiso 1 1 calc GR . . . .
H44B H 0.204345 -0.115605 0.200874 0.085 Uiso 1 1 calc GR . . . .
H44C H 0.210885 -0.044618 0.176379 0.085 Uiso 1 1 calc GR . . . .
C45 C 0.23359(12) -0.09424(14) 0.32913(16) 0.0511(8) Uani 1 1 d . . . . .
H45A H 0.203485 -0.080653 0.333095 0.077 Uiso 1 1 calc GR . . . .
H45B H 0.258511 -0.087029 0.363822 0.077 Uiso 1 1 calc GR . . . .
H45C H 0.232320 -0.141335 0.319413 0.077 Uiso 1 1 calc GR . . . .
C46 C 0.30335(9) -0.07474(12) 0.26858(12) 0.0348(5) Uani 1 1 d . . . . .
H46A H 0.298955 -0.118720 0.251514 0.052 Uiso 1 1 calc GR . . . .
H46B H 0.326040 -0.077655 0.305387 0.052 Uiso 1 1 calc GR . . . .
H46C H 0.315059 -0.044063 0.246243 0.052 Uiso 1 1 calc GR . . . .
C47 C 0.17275(11) 0.11009(16) 0.18886(12) 0.0448(6) Uani 1 1 d . . . . .
H47A H 0.195334 0.142634 0.183931 0.067 Uiso 1 1 calc GR . . . .
H47B H 0.141113 0.128791 0.175637 0.067 Uiso 1 1 calc GR . . . .
H47C H 0.174237 0.069886 0.168027 0.067 Uiso 1 1 calc GR . . . .
C48 C 0.18502(10) 0.16886(13) 0.30002(13) 0.0393(6) Uani 1 1 d . . . . .
H48A H 0.203964 0.202448 0.289107 0.059 Uiso 1 1 calc GR . . . .
H48B H 0.197466 0.161506 0.339662 0.059 Uiso 1 1 calc GR . . . .
H48C H 0.152532 0.184204 0.290604 0.059 Uiso 1 1 calc GR . . . .
C49 C 0.13799(10) 0.03856(15) 0.27332(15) 0.0464(7) Uani 1 1 d . . . . .
H49A H 0.108689 0.063681 0.260308 0.070 Uiso 1 1 calc GR . . . .
H49B H 0.144744 0.028588 0.312381 0.070 Uiso 1 1 calc GR . . . .
H49C H 0.134900 -0.002941 0.252642 0.070 Uiso 1 1 calc GR . . . .
C50 C 0.15775(9) 0.54541(12) 0.36438(10) 0.0307(5) Uani 1 1 d . . . . .
H50 H 0.180680 0.566375 0.393872 0.037 Uiso 1 1 calc R . . . .
C51 C 0.13023(9) 0.58465(12) 0.32562(11) 0.0348(5) Uani 1 1 d . . . . .
H51 H 0.108226 0.561205 0.296856 0.042 Uiso 1 1 calc R . . . .
C52 C 0.14952(10) 0.68603(14) 0.43650(12) 0.0402(6) Uani 1 1 d . . . . .
H52 H 0.131054 0.646862 0.429857 0.048 Uiso 1 1 calc R . . . .
C53 C 0.16521(12) 0.71066(17) 0.48926(14) 0.0505(7) Uani 1 1 d . . . . .
H53 H 0.157545 0.688921 0.518179 0.061 Uiso 1 1 calc R . . . .
C54 C 0.19219(12) 0.76735(17) 0.49927(15) 0.0552(8) Uani 1 1 d . . . . .
H54 H 0.202835 0.785871 0.535043 0.066 Uiso 1 1 calc R . . . .
C55 C 0.20339(10) 0.79654(15) 0.45673(15) 0.0490(8) Uani 1 1 d . . . . .
H55 H 0.222498 0.835075 0.462797 0.059 Uiso 1 1 calc R . . . .
C56 C 0.18656(9) 0.76923(13) 0.40501(13) 0.0390(6) Uani 1 1 d . . . . .
H56 H 0.194661 0.789653 0.375834 0.047 Uiso 1 1 calc R . . . .
C57 C 0.06137(9) 0.71896(14) 0.30019(13) 0.0412(6) Uani 1 1 d . . . . .
H57 H 0.050426 0.719881 0.259205 0.049 Uiso 1 1 calc R . . . .
C58 C 0.00508(13) 0.5898(2) 0.26799(18) 0.0674(10) Uani 1 1 d . . . . .
H58A H -0.005192 0.605571 0.229988 0.101 Uiso 1 1 calc GR . . . .
H58B H -0.019669 0.562693 0.274651 0.101 Uiso 1 1 calc GR . . . .
H58C H 0.033529 0.563122 0.274382 0.101 Uiso 1 1 calc GR . . . .
C59 C 0.03551(13) 0.62846(19) 0.38711(16) 0.0600(9) Uani 1 1 d . . . . .
H59A H 0.061994 0.598091 0.392281 0.090 Uiso 1 1 calc GR . . . .
H59B H 0.009135 0.604559 0.393150 0.090 Uiso 1 1 calc GR . . . .
H59C H 0.044764 0.665103 0.413336 0.090 Uiso 1 1 calc GR . . . .
C60 C -0.04128(12) 0.7011(2) 0.3053(2) 0.0725(11) Uani 1 1 d . . . . .
H60A H -0.037903 0.739013 0.330095 0.109 Uiso 1 1 calc GR . . . .
H60B H -0.062394 0.668358 0.313332 0.109 Uiso 1 1 calc GR . . . .
H60C H -0.054282 0.716082 0.267297 0.109 Uiso 1 1 calc GR . . . .
C61 C 0.06167(12) 0.81956(17) 0.39159(17) 0.0592(9) Uani 1 1 d . . . . .
H61A H 0.035899 0.796139 0.399458 0.089 Uiso 1 1 calc GR . . . .
H61B H 0.060094 0.866848 0.399611 0.089 Uiso 1 1 calc GR . . . .
H61C H 0.091620 0.801399 0.414470 0.089 Uiso 1 1 calc GR . . . .
C62 C 0.00070(13) 0.8487(2) 0.2743(2) 0.0800(14) Uani 1 1 d . . . . .
H62A H -0.025939 0.828989 0.283008 0.120 Uiso 1 1 calc GR . . . .
H62B H -0.002890 0.841524 0.235413 0.120 Uiso 1 1 calc GR . . . .
H62C H 0.001831 0.896396 0.281856 0.120 Uiso 1 1 calc GR . . . .
C63 C 0.10314(12) 0.86321(16) 0.30534(19) 0.0618(10) Uani 1 1 d . . . . .
H63A H 0.098217 0.909078 0.314876 0.093 Uiso 1 1 calc GR . . . .
H63B H 0.101364 0.860890 0.266611 0.093 Uiso 1 1 calc GR . . . .
H63C H 0.134054 0.848084 0.328135 0.093 Uiso 1 1 calc GR . . . .
C64 C 0.16404(9) 0.71552(12) 0.26938(11) 0.0325(5) Uani 1 1 d . . . . .
H64 H 0.169017 0.763949 0.277391 0.039 Uiso 1 1 calc R . . . .
C65 C 0.09837(13) 0.62743(19) 0.17982(14) 0.0619(10) Uani 1 1 d . . . . .
H65A H 0.072741 0.626941 0.195891 0.093 Uiso 1 1 calc GR . . . .
H65B H 0.120366 0.591518 0.195736 0.093 Uiso 1 1 calc GR . . . .
H65C H 0.085647 0.621184 0.140074 0.093 Uiso 1 1 calc GR . . . .
C66 C 0.16529(12) 0.71718(16) 0.14596(13) 0.0489(7) Uani 1 1 d . . . . .
H66A H 0.144859 0.710586 0.108293 0.073 Uiso 1 1 calc GR . . . .
H66B H 0.190095 0.683612 0.154834 0.073 Uiso 1 1 calc GR . . . .
H66C H 0.179348 0.761451 0.149423 0.073 Uiso 1 1 calc GR . . . .
C67 C 0.08621(12) 0.7777(2) 0.17169(15) 0.0614(10) Uani 1 1 d . . . . .
H67A H 0.063635 0.775650 0.192202 0.092 Uiso 1 1 calc GR . . . .
H67B H 0.069657 0.772792 0.132439 0.092 Uiso 1 1 calc GR . . . .
H67C H 0.102445 0.820458 0.178328 0.092 Uiso 1 1 calc GR . . . .
C68 C 0.22188(11) 0.59295(13) 0.25553(13) 0.0438(6) Uani 1 1 d . . . . .
H68A H 0.204478 0.563127 0.272295 0.066 Uiso 1 1 calc GR . . . .
H68B H 0.253856 0.576272 0.262627 0.066 Uiso 1 1 calc GR . . . .
H68C H 0.206259 0.595026 0.215886 0.066 Uiso 1 1 calc GR . . . .
C69 C 0.25525(9) 0.66818(13) 0.36138(11) 0.0345(5) Uani 1 1 d . . . . .
H69A H 0.235490 0.642913 0.378278 0.052 Uiso 1 1 calc GR . . . .
H69B H 0.261787 0.711976 0.378592 0.052 Uiso 1 1 calc GR . . . .
H69C H 0.284779 0.644445 0.366547 0.052 Uiso 1 1 calc GR . . . .
C70 C 0.26433(10) 0.73123(14) 0.26057(13) 0.0405(6) Uani 1 1 d . . . . .
H70A H 0.269579 0.773477 0.280404 0.061 Uiso 1 1 calc GR . . . .
H70B H 0.250211 0.739604 0.221258 0.061 Uiso 1 1 calc GR . . . .
H70C H 0.294304 0.708296 0.266885 0.061 Uiso 1 1 calc GR . . . .
C71 C 0.19288(10) 0.26870(12) 0.52521(11) 0.0333(5) Uani 1 1 d . . . . .
H71 H 0.217236 0.241210 0.521065 0.040 Uiso 1 1 calc R . . . .
C72 C 0.15786(11) 0.23809(13) 0.53570(13) 0.0446(7) Uani 1 1 d . . . . .
H72 H 0.132461 0.265096 0.537470 0.053 Uiso 1 1 calc R . . . .
C73 C 0.15896(11) 0.08261(14) 0.65437(13) 0.0448(7) Uani 1 1 d . . . . .
H73 H 0.163648 0.043451 0.636189 0.054 Uiso 1 1 calc R . . . .
C74 C 0.15987(14) 0.0780(2) 0.70821(15) 0.0622(10) Uani 1 1 d . . . . .
H74 H 0.165864 0.036876 0.727077 0.075 Uiso 1 1 calc R . . . .
C75 C 0.15199(14) 0.1339(2) 0.73378(14) 0.0632(10) Uani 1 1 d . . . . .
H75 H 0.152102 0.131930 0.770798 0.076 Uiso 1 1 calc R . . . .
C76 C 0.14389(13) 0.19311(18) 0.70611(15) 0.0572(8) Uani 1 1 d . . . . .
H76 H 0.138017 0.232326 0.723402 0.069 Uiso 1 1 calc R . . . .
C77 C 0.14448(11) 0.19435(15) 0.65276(14) 0.0462(7) Uani 1 1 d . . . . .
H77 H 0.139542 0.235350 0.633605 0.055 Uiso 1 1 calc R . . . .
C78 C 0.21010(10) 0.09010(13) 0.55228(12) 0.0384(6) Uani 1 1 d . . . . .
H78 H 0.218933 0.109468 0.520996 0.046 Uiso 1 1 calc R . . . .
C79 C 0.17625(18) -0.05157(16) 0.57496(19) 0.0715(12) Uani 1 1 d . . . . .
H79A H 0.195574 -0.051157 0.613542 0.107 Uiso 1 1 calc GR . . . .
H79B H 0.172791 -0.097246 0.561288 0.107 Uiso 1 1 calc GR . . . .
H79C H 0.145304 -0.033126 0.571618 0.107 Uiso 1 1 calc GR . . . .
C80 C 0.26354(12) -0.04042(17) 0.53988(15) 0.0564(8) Uani 1 1 d . . . . .
H80A H 0.274054 -0.026306 0.509089 0.085 Uiso 1 1 calc GR . . . .
H80B H 0.260149 -0.088764 0.539230 0.085 Uiso 1 1 calc GR . . . .
H80C H 0.286646 -0.026882 0.574425 0.085 Uiso 1 1 calc GR . . . .
C81 C 0.16992(13) -0.01698(17) 0.46011(15) 0.0578(8) Uani 1 1 d . . . . .
H81A H 0.138983 0.003647 0.452076 0.087 Uiso 1 1 calc GR . . . .
H81B H 0.166267 -0.064914 0.454080 0.087 Uiso 1 1 calc GR . . . .
H81C H 0.186301 0.001720 0.435903 0.087 Uiso 1 1 calc GR . . . .
C82 C 0.31450(14) 0.1239(3) 0.58666(19) 0.0918(18) Uani 1 1 d . . . . .
H82A H 0.317424 0.086056 0.564013 0.138 Uiso 1 1 calc GR . . . .
H82B H 0.343027 0.127806 0.618042 0.138 Uiso 1 1 calc GR . . . .
H82C H 0.310045 0.164579 0.564744 0.138 Uiso 1 1 calc GR . . . .
C83 C 0.26048(13) 0.18893(17) 0.65152(15) 0.0555(8) Uani 1 1 d . . . . .
H83A H 0.291917 0.199428 0.675850 0.083 Uiso 1 1 calc GR . . . .
H83B H 0.239314 0.182146 0.673404 0.083 Uiso 1 1 calc GR . . . .
H83C H 0.248962 0.225702 0.625915 0.083 Uiso 1 1 calc GR . . . .
C84 C 0.27694(17) 0.0445(2) 0.66645(15) 0.0736(12) Uani 1 1 d . . . . .
H84A H 0.269952 0.000885 0.649050 0.110 Uiso 1 1 calc GR . . . .
H84B H 0.257945 0.051372 0.690889 0.110 Uiso 1 1 calc GR . . . .
H84C H 0.310221 0.046833 0.687704 0.110 Uiso 1 1 calc GR . . . .
C85 C 0.08965(10) 0.10757(14) 0.50350(11) 0.0391(6) Uani 1 1 d . . . . .
H85 H 0.092661 0.058216 0.506159 0.047 Uiso 1 1 calc R . . . .
C86 C 0.04401(11) 0.08354(18) 0.59475(15) 0.0525(8) Uani 1 1 d . . . . .
H86A H 0.012743 0.078190 0.598545 0.079 Uiso 1 1 calc GR . . . .
H86B H 0.063590 0.109765 0.625511 0.079 Uiso 1 1 calc GR . . . .
H86C H 0.058258 0.039840 0.594721 0.079 Uiso 1 1 calc GR . . . .
C87 C -0.01907(13) 0.0995(3) 0.47990(18) 0.0745(12) Uani 1 1 d . . . . .
H87A H -0.017912 0.051842 0.472870 0.112 Uiso 1 1 calc GR . . . .
H87B H -0.025478 0.123840 0.445321 0.112 Uiso 1 1 calc GR . . . .
H87C H -0.043951 0.108355 0.496202 0.112 Uiso 1 1 calc GR . . . .
C88 C 0.03463(14) 0.21927(19) 0.53953(17) 0.0622(9) Uani 1 1 d . . . . .
H88A H 0.003012 0.229968 0.540262 0.093 Uiso 1 1 calc GR . . . .
H88B H 0.041012 0.243409 0.509482 0.093 Uiso 1 1 calc GR . . . .
H88C H 0.057533 0.232196 0.574417 0.093 Uiso 1 1 calc GR . . . .
C89 C 0.04594(16) 0.0544(2) 0.38593(15) 0.0685(10) Uani 1 1 d . . . . .
H89A H 0.058866 0.012647 0.403761 0.103 Uiso 1 1 calc GR . . . .
H89B H 0.050001 0.056516 0.349528 0.103 Uiso 1 1 calc GR . . . .
H89C H 0.012516 0.056850 0.382252 0.103 Uiso 1 1 calc GR . . . .
C90 C 0.04303(19) 0.2048(2) 0.40574(19) 0.0845(14) Uani 1 1 d . . . . .
H90A H 0.012283 0.200661 0.411205 0.127 Uiso 1 1 calc GR . . . .
H90B H 0.038909 0.212440 0.366806 0.127 Uiso 1 1 calc GR . . . .
H90C H 0.059989 0.242263 0.427277 0.127 Uiso 1 1 calc GR . . . .
C91 C 0.13206(15) 0.14198(18) 0.40895(14) 0.0589(9) Uani 1 1 d . . . . .
H91A H 0.147363 0.182457 0.427009 0.088 Uiso 1 1 calc GR . . . .
H91B H 0.123590 0.147326 0.369110 0.088 Uiso 1 1 calc GR . . . .
H91C H 0.153551 0.104403 0.420485 0.088 Uiso 1 1 calc GR . . . .
C92 C 0.36774(8) 0.52118(11) 0.49920(11) 0.0295(5) Uani 1 1 d . . . . .
H92 H 0.351152 0.544064 0.466598 0.035 Uiso 1 1 calc R . . . .
C93 C 0.39702(9) 0.55603(12) 0.53933(11) 0.0337(5) Uani 1 1 d . . . . .
H93 H 0.413558 0.530395 0.570354 0.040 Uiso 1 1 calc R . . . .
C94 C 0.50631(10) 0.58632(14) 0.58146(15) 0.0495(8) Uani 1 1 d . . . . .
H94 H 0.488713 0.547486 0.582488 0.059 Uiso 1 1 calc R . . . .
C95 C 0.55349(11) 0.58016(15) 0.59129(16) 0.0534(8) Uani 1 1 d . . . . .
H95 H 0.568261 0.538226 0.600377 0.064 Uiso 1 1 calc R . . . .
C96 C 0.57936(10) 0.63522(15) 0.58789(13) 0.0444(7) Uani 1 1 d . . . . .
H96 H 0.611917 0.631868 0.592551 0.053 Uiso 1 1 calc R . . . .
C97 C 0.55676(10) 0.69528(14) 0.57755(13) 0.0436(6) Uani 1 1 d . . . . .
H97 H 0.573730 0.734603 0.576103 0.052 Uiso 1 1 calc R . . . .
C98 C 0.50927(10) 0.69792(13) 0.56930(12) 0.0381(6) Uani 1 1 d . . . . .
H98 H 0.494145 0.739827 0.562488 0.046 Uiso 1 1 calc R . . . .
C99 C 0.39187(10) 0.69078(13) 0.60660(11) 0.0371(6) Uani 1 1 d . . . . .
H99 H 0.390459 0.739699 0.599979 0.045 Uiso 1 1 calc R . . . .
C100 C 0.32598(13) 0.58309(17) 0.62923(15) 0.0552(8) Uani 1 1 d . . . . .
H10A H 0.293288 0.573859 0.626429 0.083 Uiso 1 1 calc GR . . . .
H10B H 0.344986 0.584083 0.667923 0.083 Uiso 1 1 calc GR . . . .
H10C H 0.337664 0.548314 0.610204 0.083 Uiso 1 1 calc GR . . . .
C101 C 0.29793(13) 0.72854(19) 0.62572(16) 0.0584(9) Uani 1 1 d . . . . .
H10D H 0.298243 0.771287 0.607683 0.088 Uiso 1 1 calc GR . . . .
H10E H 0.313460 0.733178 0.665218 0.088 Uiso 1 1 calc GR . . . .
H10F H 0.265478 0.714239 0.619195 0.088 Uiso 1 1 calc GR . . . .
C102 C 0.29267(9) 0.65471(13) 0.52336(13) 0.0393(6) Uani 1 1 d . . . . .
H10G H 0.289469 0.697533 0.504519 0.059 Uiso 1 1 calc GR . . . .
H10H H 0.261622 0.638302 0.521979 0.059 Uiso 1 1 calc GR . . . .
H10I H 0.307642 0.622858 0.505259 0.059 Uiso 1 1 calc GR . . . .
C103 C 0.40541(17) 0.7025(2) 0.73325(15) 0.0721(11) Uani 1 1 d . . . . .
H10J H 0.394801 0.748710 0.728554 0.108 Uiso 1 1 calc GR . . . .
H10K H 0.428959 0.697137 0.769271 0.108 Uiso 1 1 calc GR . . . .
H10L H 0.378699 0.673401 0.730672 0.108 Uiso 1 1 calc GR . . . .
C104 C 0.45366(14) 0.5922(2) 0.69246(16) 0.0656(10) Uani 1 1 d . . . . .
H10M H 0.426996 0.561672 0.681897 0.098 Uiso 1 1 calc GR . . . .
H10N H 0.470334 0.587310 0.731672 0.098 Uiso 1 1 calc GR . . . .
H10O H 0.474961 0.582064 0.671350 0.098 Uiso 1 1 calc GR . . . .
C105 C 0.48437(16) 0.7360(2) 0.68950(16) 0.0779(13) Uani 1 1 d . . . . .
H10P H 0.504853 0.718626 0.669525 0.117 Uiso 1 1 calc GR . . . .
H10Q H 0.501632 0.737823 0.728748 0.117 Uiso 1 1 calc GR . . . .
H10R H 0.473886 0.780675 0.676225 0.117 Uiso 1 1 calc GR . . . .
C106 C 0.39734(8) 0.70197(12) 0.47516(11) 0.0308(5) Uani 1 1 d . . . . .
H106 H 0.365224 0.684935 0.455604 0.037 Uiso 1 1 calc R . . . .
C107 C 0.46075(14) 0.59607(17) 0.44184(17) 0.0597(9) Uani 1 1 d . . . . .
H10S H 0.489127 0.601098 0.473267 0.090 Uiso 1 1 calc GR . . . .
H10T H 0.469318 0.581272 0.409855 0.090 Uiso 1 1 calc GR . . . .
H10U H 0.440099 0.563179 0.450503 0.090 Uiso 1 1 calc GR . . . .
C108 C 0.38854(13) 0.6717(2) 0.35538(15) 0.0682(11) Uani 1 1 d . . . . .
H10V H 0.369281 0.631749 0.352100 0.102 Uiso 1 1 calc GR . . . .
H10W H 0.406449 0.669177 0.329386 0.102 Uiso 1 1 calc GR . . . .
H10X H 0.368258 0.710866 0.347262 0.102 Uiso 1 1 calc GR . . . .
C109 C 0.47788(11) 0.73752(18) 0.42474(15) 0.0528(8) Uani 1 1 d . . . . .
H10Y H 0.464685 0.781936 0.415051 0.079 Uiso 1 1 calc GR . . . .
H H 0.492363 0.722621 0.397434 0.079 Uiso 1 1 calc GR . . . .
HA H 0.501591 0.738850 0.460955 0.079 Uiso 1 1 calc GR . . . .
C110 C 0.43722(10) 0.84024(13) 0.52053(14) 0.0447(7) Uani 1 1 d . . . . .
H11A H 0.444172 0.824182 0.558252 0.067 Uiso 1 1 calc GR . . . .
H11B H 0.429552 0.887563 0.519145 0.067 Uiso 1 1 calc GR . . . .
H11C H 0.464619 0.833586 0.508104 0.067 Uiso 1 1 calc GR . . . .
C111 C 0.37066(12) 0.83247(17) 0.40471(14) 0.0514(7) Uani 1 1 d . . . . .
H11D H 0.397144 0.828190 0.390289 0.077 Uiso 1 1 calc GR . . . .
H11E H 0.363514 0.879507 0.407407 0.077 Uiso 1 1 calc GR . . . .
H11F H 0.343228 0.810078 0.380010 0.077 Uiso 1 1 calc GR . . . .
C112 C 0.33373(10) 0.81425(13) 0.49660(14) 0.0434(6) Uani 1 1 d . . . . .
H11G H 0.305683 0.794425 0.470872 0.065 Uiso 1 1 calc GR . . . .
H11H H 0.330011 0.862508 0.496805 0.065 Uiso 1 1 calc GR . . . .
H11I H 0.338100 0.796785 0.533490 0.065 Uiso 1 1 calc GR . . . .

loop_
_atom_site_aniso_label
_atom_site_aniso_U_11
_atom_site_aniso_U_22
_atom_site_aniso_U_33
_atom_site_aniso_U_23
_atom_site_aniso_U_13
_atom_site_aniso_U_12
Si1 0.0339(3) 0.0354(3) 0.0434(4) -0.0077(3) 0.0154(3) -0.0015(3)
Si2 0.0399(3) 0.0263(3) 0.0289(3) 0.0012(2) 0.0131(3) 0.0031(2)
Si3 0.0340(3) 0.0244(3) 0.0440(4) -0.0026(3) 0.0138(3) -0.0015(2)
Si4 0.0321(3) 0.0280(3) 0.0366(4) -0.0002(3) 0.0139(3) 0.0012(2)
Si5 0.0317(4) 0.0596(5) 0.0575(5) -0.0005(4) 0.0147(3) -0.0111(3)
Si6 0.0315(3) 0.0451(4) 0.0723(6) 0.0159(4) 0.0162(4) 0.0088(3)
Si7 0.0401(4) 0.0469(4) 0.0356(4) 0.0113(3) 0.0040(3) -0.0056(3)
Si8 0.0334(3) 0.0269(3) 0.0313(3) 0.0022(2) 0.0102(3) 0.0002(2)
Si9 0.0453(4) 0.0632(5) 0.0356(4) -0.0062(4) 0.0129(3) 0.0046(4)
Si10 0.0543(4) 0.0354(4) 0.0454(5) -0.0014(3) 0.0223(4) 0.0046(3)
Si11 0.0647(5) 0.0531(5) 0.0363(4) 0.0059(4) 0.0142(4) 0.0027(4)
Si12 0.0420(4) 0.0574(5) 0.0456(5) -0.0029(4) 0.0128(4) 0.0041(3)
Si13 0.0436(4) 0.0384(4) 0.0417(4) 0.0015(3) 0.0235(3) -0.0048(3)
Si14 0.0562(5) 0.0602(5) 0.0331(4) 0.0052(4) 0.0118(4) -0.0146(4)
Si15 0.0391(4) 0.0484(4) 0.0391(4) -0.0001(3) 0.0194(3) 0.0036(3)
Si16 0.0330(3) 0.0294(3) 0.0374(4) 0.0073(3) 0.0131(3) 0.0015(2)
Al1 0.0346(3) 0.0236(3) 0.0248(3) -0.0020(2) 0.0136(3) -0.0014(2)
Al2 0.0273(3) 0.0302(3) 0.0349(4) 0.0055(3) 0.0066(3) -0.0022(3)
Al3 0.0481(4) 0.0263(3) 0.0346(4) 0.0010(3) 0.0227(3) -0.0029(3)
Al4 0.0308(3) 0.0242(3) 0.0345(4) 0.0022(3) 0.0113(3) -0.0033(2)
N1 0.0391(11) 0.0332(10) 0.0253(10) -0.0028(8) 0.0132(9) -0.0022(8)
N2 0.0297(10) 0.0322(10) 0.0400(12) 0.0008(9) 0.0116(9) 0.0030(8)
N3 0.0399(11) 0.0342(10) 0.0316(11) -0.0047(8) 0.0173(9) -0.0027(8)
N4 0.0323(10) 0.0274(9) 0.0395(12) 0.0038(8) 0.0091(9) -0.0021(8)
C1 0.0387(12) 0.0267(11) 0.0225(11) 0.0004(9) 0.0111(10) -0.0035(9)
C2 0.0408(12) 0.0231(10) 0.0221(11) -0.0009(8) 0.0131(10) -0.0054(9)
C3 0.0417(12) 0.0201(9) 0.0255(12) -0.0018(8) 0.0160(10) -0.0051(9)
C4 0.0423(13) 0.0255(10) 0.0225(11) -0.0016(8) 0.0149(10) -0.0067(9)
C5 0.0461(14) 0.0299(11) 0.0280(13) -0.0018(9) 0.0163(11) -0.0107(10)
C6 0.0397(13) 0.0386(13) 0.0353(14) -0.0015(11) 0.0146(11) -0.0143(10)
C7 0.0361(12) 0.0347(12) 0.0370(14) 0.0034(10) 0.0125(11) -0.0047(10)
C8 0.0378(12) 0.0298(11) 0.0253(12) 0.0032(9) 0.0117(10) -0.0051(9)
C9 0.0371(12) 0.0247(10) 0.0225(11) 0.0000(8) 0.0111(9) -0.0058(9)
C10 0.0362(12) 0.0219(10) 0.0245(12) 0.0013(8) 0.0110(9) -0.0023(8)
C11 0.0371(12) 0.0227(10) 0.0251(12) 0.0014(8) 0.0110(10) -0.0045(9)
C12 0.0375(12) 0.0238(10) 0.0301(13) 0.0043(9) 0.0116(10) -0.0031(9)
C13 0.0400(13) 0.0318(12) 0.0315(13) 0.0048(10) 0.0163(11) -0.0032(10)
C14 0.0397(12) 0.0303(11) 0.0293(13) 0.0011(9) 0.0160(10) -0.0020(9)
C15 0.0404(12) 0.0250(11) 0.0286(12) -0.0002(9) 0.0155(10) -0.0023(9)
C16 0.0362(11) 0.0230(10) 0.0195(11) -0.0015(8) 0.0114(9) -0.0013(8)
C17 0.0412(12) 0.0190(9) 0.0262(12) -0.0001(8) 0.0168(10) -0.0008(8)
C18 0.0408(12) 0.0229(10) 0.0265(12) -0.0013(8) 0.0183(10) 0.0000(9)
C19 0.0449(13) 0.0221(10) 0.0386(14) 0.0022(9) 0.0228(11) 0.0032(9)
C20 0.0368(13) 0.0305(12) 0.0495(16) 0.0060(11) 0.0205(12) 0.0079(10)
C21 0.0340(12) 0.0314(12) 0.0449(15) 0.0022(10) 0.0179(11) 0.0019(9)
C22 0.0363(12) 0.0250(10) 0.0289(12) -0.0009(9) 0.0167(10) -0.0005(9)
C23 0.0367(12) 0.0225(10) 0.0226(11) -0.0018(8) 0.0144(9) 0.0001(8)
C24 0.0337(11) 0.0188(9) 0.0270(12) -0.0018(8) 0.0115(9) -0.0024(8)
C25 0.0332(11) 0.0236(10) 0.0229(11) -0.0016(8) 0.0106(9) -0.0011(8)
C26 0.0404(12) 0.0236(10) 0.0318(13) -0.0011(9) 0.0142(10) 0.0010(9)
C27 0.0433(13) 0.0300(12) 0.0400(15) -0.0037(10) 0.0217(12) 0.0026(10)
C28 0.0426(13) 0.0322(12) 0.0354(14) -0.0022(10) 0.0210(11) -0.0016(10)
C29 0.0412(12) 0.0254(11) 0.0276(12) 0.0010(9) 0.0156(10) -0.0015(9)
C30 0.0436(13) 0.0298(11) 0.0273(12) 0.0007(9) 0.0164(10) -0.0030(10)
C31 0.0410(13) 0.0340(12) 0.0311(13) -0.0022(10) 0.0126(11) 0.0022(10)
C32 0.0545(16) 0.0499(16) 0.0286(14) -0.0020(12) 0.0125(12) 0.0076(13)
C33 0.065(2) 0.0644(19) 0.0324(15) 0.0013(14) 0.0255(15) -0.0003(16)
C34 0.062(2) 0.091(3) 0.048(2) 0.0037(19) 0.0276(17) -0.0224(19)
C35 0.0541(17) 0.073(2) 0.0402(17) -0.0055(15) 0.0225(14) -0.0223(16)
C36 0.0352(12) 0.0266(10) 0.0329(13) -0.0023(9) 0.0142(10) -0.0011(9)
C37 0.0389(15) 0.0545(18) 0.066(2) 0.0015(15) 0.0153(15) 0.0081(13)
C38 0.0438(15) 0.0533(17) 0.066(2) -0.0220(15) 0.0297(15) -0.0068(13)
C39 0.0450(15) 0.0478(16) 0.0505(18) -0.0093(13) 0.0189(13) -0.0129(12)
C40 0.0425(14) 0.0335(12) 0.0386(15) -0.0051(11) 0.0106(11) 0.0016(10)
C41 0.0449(14) 0.0398(13) 0.0322(14) 0.0009(10) 0.0179(11) 0.0001(11)
C42 0.0592(17) 0.0370(14) 0.0440(17) 0.0070(12) 0.0193(14) 0.0093(12)
C43 0.0338(11) 0.0250(10) 0.0328(13) -0.0006(9) 0.0136(10) -0.0006(9)
C44 0.0488(17) 0.0437(16) 0.066(2) -0.0209(15) 0.0011(15) 0.0011(13)
C45 0.0542(17) 0.0309(13) 0.082(2) 0.0090(14) 0.0414(17) 0.0014(12)
C46 0.0412(13) 0.0262(11) 0.0418(15) -0.0037(10) 0.0200(11) -0.0006(9)
C47 0.0450(15) 0.0535(16) 0.0360(15) 0.0034(12) 0.0127(12) 0.0130(13)
C48 0.0381(13) 0.0326(12) 0.0490(17) -0.0036(11) 0.0163(12) 0.0039(10)
C49 0.0348(13) 0.0410(14) 0.064(2) 0.0005(13) 0.0168(13) -0.0019(11)
C50 0.0332(11) 0.0298(11) 0.0298(13) 0.0023(9) 0.0108(10) -0.0044(9)
C51 0.0341(12) 0.0320(12) 0.0376(14) 0.0041(10) 0.0101(11) -0.0044(9)
C52 0.0399(13) 0.0393(13) 0.0419(16) 0.0026(11) 0.0136(12) 0.0035(11)
C53 0.0550(17) 0.0546(17) 0.0428(17) -0.0007(14) 0.0166(14) 0.0137(14)
C54 0.0527(17) 0.0561(18) 0.0502(19) -0.0182(15) 0.0063(15) 0.0149(14)
C55 0.0389(14) 0.0414(15) 0.064(2) -0.0185(14) 0.0115(14) 0.0040(11)
C56 0.0308(12) 0.0321(12) 0.0544(17) -0.0046(11) 0.0139(12) 0.0020(10)
C57 0.0281(12) 0.0467(15) 0.0473(17) 0.0096(12) 0.0096(11) -0.0007(10)
C58 0.0455(17) 0.084(3) 0.072(3) -0.015(2) 0.0159(17) -0.0265(17)
C59 0.0543(18) 0.069(2) 0.063(2) 0.0033(17) 0.0273(17) -0.0215(16)
C60 0.0337(15) 0.089(3) 0.097(3) -0.001(2) 0.0243(18) -0.0084(16)
C61 0.0517(18) 0.0494(17) 0.083(3) -0.0013(17) 0.0296(18) 0.0075(14)
C62 0.0446(18) 0.079(3) 0.112(4) 0.034(3) 0.018(2) 0.0236(18)
C63 0.0479(17) 0.0380(15) 0.104(3) 0.0166(17) 0.0302(19) 0.0050(13)
C64 0.0334(12) 0.0284(11) 0.0355(14) 0.0058(10) 0.0103(10) -0.0029(9)
C65 0.063(2) 0.069(2) 0.0409(18) 0.0053(16) -0.0019(15) -0.0293(17)
C66 0.0592(18) 0.0487(16) 0.0366(16) 0.0048(13) 0.0114(14) -0.0022(14)
C67 0.0446(16) 0.084(2) 0.052(2) 0.0317(18) 0.0090(15) 0.0109(16)
C68 0.0588(17) 0.0309(12) 0.0396(16) 0.0002(11) 0.0125(13) 0.0017(11)
C69 0.0305(11) 0.0374(12) 0.0356(14) 0.0008(10) 0.0105(10) -0.0003(9)
C70 0.0392(13) 0.0412(14) 0.0445(16) 0.0048(12) 0.0179(12) -0.0007(11)
C71 0.0468(14) 0.0250(11) 0.0339(13) -0.0003(9) 0.0213(11) -0.0025(10)
C72 0.0599(17) 0.0282(12) 0.0552(18) 0.0029(12) 0.0319(15) 0.0006(11)
C73 0.0599(17) 0.0389(14) 0.0408(16) 0.0039(12) 0.0233(14) 0.0109(12)
C74 0.080(2) 0.067(2) 0.047(2) 0.0180(16) 0.0318(18) 0.0267(19)
C75 0.066(2) 0.092(3) 0.0316(17) -0.0044(17) 0.0151(15) 0.0203(19)
C76 0.064(2) 0.0606(19) 0.0486(19) -0.0216(16) 0.0194(16) 0.0046(16)
C77 0.0541(16) 0.0375(14) 0.0526(18) -0.0115(13) 0.0246(14) -0.0036(12)
C78 0.0477(14) 0.0354(13) 0.0393(15) -0.0025(11) 0.0238(12) -0.0007(11)
C79 0.116(3) 0.0322(15) 0.090(3) -0.0002(16) 0.066(3) -0.0006(18)
C80 0.0563(18) 0.0541(18) 0.057(2) -0.0099(15) 0.0140(16) 0.0177(15)
C81 0.068(2) 0.0451(16) 0.056(2) -0.0154(15) 0.0123(17) 0.0017(15)
C82 0.0451(19) 0.171(5) 0.064(3) -0.046(3) 0.0245(19) -0.028(3)
C83 0.0583(19) 0.0552(18) 0.051(2) -0.0109(15) 0.0143(16) -0.0104(15)
C84 0.091(3) 0.076(2) 0.0403(19) -0.0034(17) -0.0005(19) 0.025(2)
C85 0.0485(15) 0.0381(13) 0.0310(14) 0.0022(11) 0.0127(12) -0.0009(11)
C86 0.0439(16) 0.065(2) 0.054(2) -0.0030(16) 0.0238(15) -0.0061(14)
C87 0.0486(19) 0.108(3) 0.059(2) -0.017(2) 0.0061(17) -0.001(2)
C88 0.064(2) 0.061(2) 0.065(2) -0.0001(17) 0.0245(18) 0.0194(17)
C89 0.081(3) 0.076(2) 0.0401(19) -0.0088(17) 0.0071(18) -0.010(2)
C90 0.107(4) 0.074(3) 0.066(3) 0.025(2) 0.018(3) 0.032(3)
C91 0.089(3) 0.0543(18) 0.0395(18) 0.0040(14) 0.0295(18) -0.0041(17)
C92 0.0305(11) 0.0246(10) 0.0362(13) 0.0026(9) 0.0143(10) 0.0000(8)
C93 0.0322(12) 0.0302(11) 0.0388(14) 0.0044(10) 0.0114(10) -0.0031(9)
C94 0.0392(14) 0.0293(13) 0.073(2) 0.0078(13) 0.0072(14) -0.0003(11)
C95 0.0407(15) 0.0369(14) 0.075(2) 0.0030(14) 0.0079(15) 0.0058(12)
C96 0.0340(13) 0.0470(15) 0.0473(17) -0.0065(13) 0.0055(12) 0.0017(11)
C97 0.0389(14) 0.0370(13) 0.0544(18) -0.0025(12) 0.0136(13) -0.0076(11)
C98 0.0387(13) 0.0284(12) 0.0468(16) 0.0005(11) 0.0129(12) -0.0033(10)
C99 0.0452(14) 0.0343(12) 0.0353(14) 0.0016(10) 0.0173(12) -0.0054(10)
C100 0.0586(19) 0.0560(18) 0.059(2) 0.0123(15) 0.0302(17) -0.0112(15)
C101 0.062(2) 0.067(2) 0.058(2) -0.0105(17) 0.0363(18) -0.0007(16)
C102 0.0378(13) 0.0316(12) 0.0520(17) -0.0016(11) 0.0192(12) -0.0008(10)
C103 0.088(3) 0.092(3) 0.0384(19) -0.0023(19) 0.0216(19) -0.013(2)
C104 0.068(2) 0.075(2) 0.050(2) 0.0250(18) 0.0114(17) 0.0021(18)
C105 0.081(3) 0.102(3) 0.043(2) 0.000(2) 0.0075(19) -0.042(2)
C106 0.0282(11) 0.0311(11) 0.0340(13) -0.0001(10) 0.0110(10) -0.0002(9)
C107 0.068(2) 0.0472(17) 0.079(3) -0.0065(16) 0.046(2) 0.0069(15)
C108 0.0512(18) 0.110(3) 0.045(2) -0.021(2) 0.0162(16) 0.0043(19)
C109 0.0442(15) 0.0632(19) 0.059(2) 0.0100(16) 0.0283(15) 0.0028(14)
C110 0.0427(14) 0.0267(12) 0.061(2) 0.0035(12) 0.0114(13) 0.0009(10)
C111 0.0504(17) 0.0528(17) 0.0512(19) 0.0151(14) 0.0160(14) 0.0100(14)
C112 0.0439(14) 0.0327(13) 0.0584(19) 0.0034(12) 0.0230(14) 0.0023(11)

loop_
_atom_type_symbol
_atom_type_description
_atom_type_scat_dispersion_real
_atom_type_scat_dispersion_imag
_atom_type_scat_source
Al Al 0.2130 0.2455 'International Tables Vol C Tables 4.2.6.8 and 6.1.1.4'
C C 0.0181 0.0091 'International Tables Vol C Tables 4.2.6.8 and 6.1.1.4'
H H 0.0000 0.0000 'International Tables Vol C Tables 4.2.6.8 and 6.1.1.4'
N N 0.0311 0.0180 'International Tables Vol C Tables 4.2.6.8 and 6.1.1.4'
Si Si 0.2541 0.3302 'International Tables Vol C Tables 4.2.6.8 and 6.1.1.4'

loop_
_exptl_crystal_face_index_h
_exptl_crystal_face_index_k
_exptl_crystal_face_index_l
_exptl_crystal_face_perp_dist
1 0 0 0.0391
-1 0 0 0.0391
1 0 1 0.0725
0 1 0 0.1181
0 -1 0 0.1061
-14 0 14 0.0858
5 2 -16 0.0720

loop_
_geom_angle_atom_site_label_1
_geom_angle_atom_site_label_2
_geom_angle_atom_site_label_3
_geom_angle
_geom_angle_site_symmetry_1
_geom_angle_site_symmetry_3
_geom_angle_publ_flag
C36 Si1 C37 114.59(14) . . ?
C36 Si1 C38 111.71(13) . . ?
C36 Si1 C39 110.76(13) . . ?
C37 Si1 C39 105.84(15) . . ?
C38 Si1 C37 103.71(16) . . ?
C38 Si1 C39 109.84(15) . . ?
C36 Si2 C40 112.62(12) . . ?
C36 Si2 C41 112.48(12) . . ?
C36 Si2 C42 112.33(12) . . ?
C40 Si2 C41 107.80(12) . . ?
C42 Si2 C40 106.39(14) . . ?
C42 Si2 C41 104.70(13) . . ?
C43 Si3 C45 108.20(13) . . ?
C44 Si3 C43 114.58(13) . . ?
C44 Si3 C45 108.69(17) . . ?
C44 Si3 C46 103.58(14) . . ?
C46 Si3 C43 115.45(11) . . ?
C46 Si3 C45 105.84(13) . . ?
C43 Si4 C48 111.75(12) . . ?
C43 Si4 C49 111.42(12) . . ?
C47 Si4 C43 113.53(12) . . ?
C47 Si4 C48 106.74(14) . . ?
C47 Si4 C49 108.88(15) . . ?
C48 Si4 C49 103.97(13) . . ?
C57 Si5 C59 114.80(14) . . ?
C57 Si5 C60 114.12(16) . . ?
C58 Si5 C57 110.74(16) . . ?
C58 Si5 C59 107.11(19) . . ?
C58 Si5 C60 104.32(19) . . ?
C60 Si5 C59 104.96(19) . . ?
C57 Si6 C62 112.98(19) . . ?
C61 Si6 C57 111.48(15) . . ?
C61 Si6 C62 108.9(2) . . ?
C61 Si6 C63 105.81(19) . . ?
C63 Si6 C57 114.15(14) . . ?
C63 Si6 C62 102.90(18) . . ?
C64 Si7 C65 110.35(13) . . ?
C64 Si7 C66 115.36(13) . . ?
C65 Si7 C66 106.88(17) . . ?
C67 Si7 C64 112.47(16) . . ?
C67 Si7 C65 109.02(18) . . ?
C67 Si7 C66 102.29(15) . . ?
C64 Si8 C68 111.69(13) . . ?
C64 Si8 C69 114.33(12) . . ?
C64 Si8 C70 111.85(12) . . ?
C68 Si8 C69 105.59(13) . . ?
C70 Si8 C68 108.67(14) . . ?
C70 Si8 C69 104.22(13) . . ?
C78 Si9 C83 117.63(14) . . ?
C78 Si9 C84 112.41(17) . . ?
C82 Si9 C78 109.24(16) . . ?
C82 Si9 C83 104.2(2) . . ?
C82 Si9 C84 109.6(2) . . ?
C83 Si9 C84 103.24(18) . . ?
C78 Si10 C80 113.07(15) . . ?
C78 Si10 C81 113.62(14) . . ?
C79 Si10 C78 114.20(14) . . ?
C79 Si10 C80 107.35(19) . . ?
C79 Si10 C81 104.8(2) . . ?
C81 Si10 C80 102.77(16) . . ?
C85 Si11 C89 110.22(16) . . ?
C85 Si11 C90 113.60(18) . . ?
C85 Si11 C91 113.55(15) . . ?
C89 Si11 C90 109.6(2) . . ?
C89 Si11 C91 107.21(19) . . ?
C91 Si11 C90 102.2(2) . . ?
C85 Si12 C86 111.75(14) . . ?
C85 Si12 C87 112.96(17) . . ?
C85 Si12 C88 111.20(16) . . ?
C86 Si12 C87 104.90(19) . . ?
C86 Si12 C88 108.60(17) . . ?
C88 Si12 C87 107.1(2) . . ?
C99 Si13 C101 111.57(15) . . ?
C99 Si13 C102 114.56(12) . . ?
C100 Si13 C99 112.40(14) . . ?
C100 Si13 C101 108.75(17) . . ?
C100 Si13 C102 104.25(15) . . ?
C101 Si13 C102 104.74(15) . . ?
C99 Si14 C103 114.61(17) . . ?
C99 Si14 C104 112.42(16) . . ?
C99 Si14 C105 109.72(15) . . ?
C104 Si14 C103 106.2(2) . . ?
C104 Si14 C105 108.1(2) . . ?
C105 Si14 C103 105.4(2) . . ?
C106 Si15 C107 114.45(14) . . ?
C106 Si15 C109 114.07(14) . . ?
C107 Si15 C109 103.10(16) . . ?
C108 Si15 C106 110.55(14) . . ?
C108 Si15 C107 106.5(2) . . ?
C108 Si15 C109 107.53(19) . . ?
C106 Si16 C110 112.69(12) . . ?
C106 Si16 C111 114.06(14) . . ?
C106 Si16 C112 112.69(12) . . ?
C110 Si16 C111 107.30(15) . . ?
C110 Si16 C112 107.39(14) . . ?
C112 Si16 C111 101.93(14) . . ?
C30 Al1 N1 93.15(10) . . ?
C30 Al1 C36 115.64(11) . . ?
C30 Al1 C43 118.67(11) . . ?
C36 Al1 N1 112.69(10) . . ?
C43 Al1 N1 105.07(10) . . ?
C43 Al1 C36 109.92(10) . . ?
C51 Al2 N2 102.26(10) . . ?
C51 Al2 C57 113.78(11) . . ?
C51 Al2 C64 112.12(11) . . ?
C57 Al2 N2 103.39(11) . . ?
C57 Al2 C64 116.53(11) . . ?
C64 Al2 N2 107.02(10) . . ?
C72 Al3 N3 102.08(11) . . ?
C72 Al3 C78 113.70(12) . . ?
C72 Al3 C85 110.74(13) . . ?
C78 Al3 N3 102.27(11) . . ?
C78 Al3 C85 120.05(12) . . ?
C85 Al3 N3 105.55(11) . . ?
C93 Al4 N4 98.54(10) . . ?
C93 Al4 C99 109.33(11) . . ?
C93 Al4 C106 115.43(11) . . ?
C99 Al4 N4 109.83(11) . . ?
C99 Al4 C106 118.03(11) . . ?
C106 Al4 N4 103.56(10) . . ?
C31 N1 Al1 122.20(18) . . ?
C31 N1 C35 117.1(2) . . ?
C35 N1 Al1 120.0(2) . . ?
C52 N2 Al2 119.46(19) . . ?
C56 N2 Al2 122.9(2) . . ?
C56 N2 C52 117.2(3) . . ?
C73 N3 Al3 120.11(19) . . ?
C73 N3 C77 117.9(3) . . ?
C77 N3 Al3 122.0(2) . . ?
C94 N4 Al4 123.15(18) . . ?
C98 N4 Al4 119.61(18) . . ?
C98 N4 C94 116.7(2) . . ?
C2 C1 C14 118.1(2) . . ?
C2 C1 C29 122.4(2) . . ?
C14 C1 C29 119.5(2) . . ?
C1 C2 C3 124.5(2) . . ?
C1 C2 C11 119.9(2) . . ?
C11 C2 C3 115.4(2) . . ?
C2 C3 H3 107.8 . . ?
C2 C3 C17 113.90(19) . . ?
C4 C3 C2 108.72(19) . . ?
C4 C3 H3 107.8 . . ?
C4 C3 C17 110.68(19) . . ?
C17 C3 H3 107.8 . . ?
C5 C4 C3 122.6(2) . . ?
C5 C4 C9 120.1(2) . . ?
C9 C4 C3 117.3(2) . . ?
C4 C5 H5 120.0 . . ?
C4 C5 C6 120.1(2) . . ?
C6 C5 H5 120.0 . . ?
C5 C6 H6 120.0 . . ?
C5 C6 C7 120.1(2) . . ?
C7 C6 H6 120.0 . . ?
C6 C7 H7 119.5 . . ?
C6 C7 C8 120.9(2) . . ?
C8 C7 H7 119.5 . . ?
C7 C8 C50 119.7(2) . . ?
C9 C8 C7 118.4(2) . . ?
C9 C8 C50 121.9(2) . . ?
C4 C9 C10 115.9(2) . . ?
C8 C9 C4 120.4(2) . . ?
C8 C9 C10 123.7(2) . . ?
C9 C10 H10 108.2 . . ?
C9 C10 C24 112.22(18) . . ?
C11 C10 C9 107.85(19) . . ?
C11 C10 H10 108.2 . . ?
C11 C10 C24 112.15(19) . . ?
C24 C10 H10 108.2 . . ?
C2 C11 C10 117.6(2) . . ?
C12 C11 C2 120.4(2) . . ?
C12 C11 C10 121.9(2) . . ?
C11 C12 H12 120.2 . . ?
C13 C12 C11 119.6(2) . . ?
C13 C12 H12 120.2 . . ?
C12 C13 H13 120.0 . . ?
C14 C13 C12 119.9(2) . . ?
C14 C13 H13 120.0 . . ?
C1 C14 H14 119.0 . . ?
C13 C14 C1 122.0(2) . . ?
C13 C14 H14 119.0 . . ?
C16 C15 C28 118.1(2) . . ?
C16 C15 C71 122.4(2) . . ?
C28 C15 C71 119.5(2) . . ?
C15 C16 C17 124.8(2) . . ?
C15 C16 C25 120.1(2) . . ?
C25 C16 C17 115.2(2) . . ?
C3 C17 H17 108.0 . . ?
C16 C17 C3 112.74(19) . . ?
C16 C17 H17 108.0 . . ?
C18 C17 C3 112.09(19) . . ?
C18 C17 C16 107.73(18) . . ?
C18 C17 H17 108.0 . . ?
C19 C18 C17 122.1(2) . . ?
C19 C18 C23 120.6(2) . . ?
C23 C18 C17 117.2(2) . . ?
C18 C19 H19 120.0 . . ?
C20 C19 C18 120.0(2) . . ?
C20 C19 H19 120.0 . . ?
C19 C20 H20 120.1 . . ?
C19 C20 C21 119.7(2) . . ?
C21 C20 H20 120.1 . . ?
C20 C21 H21 119.3 . . ?
C20 C21 C22 121.5(2) . . ?
C22 C21 H21 119.3 . . ?
C21 C22 C92 119.0(2) . . ?
C23 C22 C21 118.7(2) . . ?
C23 C22 C92 122.3(2) . . ?
C18 C23 C24 116.1(2) . . ?
C22 C23 C18 119.5(2) . . ?
C22 C23 C24 124.2(2) . . ?
C10 C24 H24 107.9 . . ?
C23 C24 C10 114.48(18) . . ?
C23 C24 H24 107.9 . . ?
C25 C24 C10 110.63(18) . . ?
C25 C24 C23 107.88(18) . . ?
C25 C24 H24 107.9 . . ?
C16 C25 C24 117.9(2) . . ?
C26 C25 C16 120.3(2) . . ?
C26 C25 C24 121.8(2) . . ?
C25 C26 H26 120.1 . . ?
C27 C26 C25 119.9(2) . . ?
C27 C26 H26 120.1 . . ?
C26 C27 H27 120.1 . . ?
C28 C27 C26 119.8(2) . . ?
C28 C27 H27 120.1 . . ?
C15 C28 H28 119.1 . . ?
C27 C28 C15 121.8(2) . . ?
C27 C28 H28 119.1 . . ?
C1 C29 H29 116.9 . . ?
C30 C29 C1 126.3(2) . . ?
C30 C29 H29 116.9 . . ?
Al1 C30 H30 112.7 . . ?
C29 C30 Al1 134.6(2) . . ?
C29 C30 H30 112.7 . . ?
N1 C31 H31 118.6 . . ?
N1 C31 C32 122.8(3) . . ?
C32 C31 H31 118.6 . . ?
C31 C32 H32 120.4 . . ?
C33 C32 C31 119.3(3) . . ?
C33 C32 H32 120.4 . . ?
C32 C33 H33 120.6 . . ?
C32 C33 C34 118.8(3) . . ?
C34 C33 H33 120.6 . . ?
C33 C34 H34 120.3 . . ?
C35 C34 C33 119.3(3) . . ?
C35 C34 H34 120.3 . . ?
N1 C35 C34 122.6(3) . . ?
N1 C35 H35 118.7 . . ?
C34 C35 H35 118.7 . . ?
Si1 C36 Si2 114.05(13) . . ?
Si1 C36 Al1 120.29(13) . . ?
Si1 C36 H36 103.0 . . ?
Si2 C36 Al1 110.83(12) . . ?
Si2 C36 H36 103.0 . . ?
Al1 C36 H36 103.0 . . ?
Si1 C37 H37A 109.5 . . ?
Si1 C37 H37B 109.5 . . ?
Si1 C37 H37C 109.5 . . ?
H37A C37 H37B 109.5 . . ?
H37A C37 H37C 109.5 . . ?
H37B C37 H37C 109.5 . . ?
Si1 C38 H38A 109.5 . . ?
Si1 C38 H38B 109.5 . . ?
Si1 C38 H38C 109.5 . . ?
H38A C38 H38B 109.5 . . ?
H38A C38 H38C 109.5 . . ?
H38B C38 H38C 109.5 . . ?
Si1 C39 H39A 109.5 . . ?
Si1 C39 H39B 109.5 . . ?
Si1 C39 H39C 109.5 . . ?
H39A C39 H39B 109.5 . . ?
H39A C39 H39C 109.5 . . ?
H39B C39 H39C 109.5 . . ?
Si2 C40 H40A 109.5 . . ?
Si2 C40 H40B 109.5 . . ?
Si2 C40 H40C 109.5 . . ?
H40A C40 H40B 109.5 . . ?
H40A C40 H40C 109.5 . . ?
H40B C40 H40C 109.5 . . ?
Si2 C41 H41A 109.5 . . ?
Si2 C41 H41B 109.5 . . ?
Si2 C41 H41C 109.5 . . ?
H41A C41 H41B 109.5 . . ?
H41A C41 H41C 109.5 . . ?
H41B C41 H41C 109.5 . . ?
Si2 C42 H42A 109.5 . . ?
Si2 C42 H42B 109.5 . . ?
Si2 C42 H42C 109.5 . . ?
H42A C42 H42B 109.5 . . ?
H42A C42 H42C 109.5 . . ?
H42B C42 H42C 109.5 . . ?
Si3 C43 Al1 118.15(12) . . ?
Si3 C43 H43 98.4 . . ?
Si4 C43 Si3 116.03(13) . . ?
Si4 C43 Al1 119.47(12) . . ?
Si4 C43 H43 98.4 . . ?
Al1 C43 H43 98.4 . . ?
Si3 C44 H44A 109.5 . . ?
Si3 C44 H44B 109.5 . . ?
Si3 C44 H44C 109.5 . . ?
H44A C44 H44B 109.5 . . ?
H44A C44 H44C 109.5 . . ?
H44B C44 H44C 109.5 . . ?
Si3 C45 H45A 109.5 . . ?
Si3 C45 H45B 109.5 . . ?
Si3 C45 H45C 109.5 . . ?
H45A C45 H45B 109.5 . . ?
H45A C45 H45C 109.5 . . ?
H45B C45 H45C 109.5 . . ?
Si3 C46 H46A 109.5 . . ?
Si3 C46 H46B 109.5 . . ?
Si3 C46 H46C 109.5 . . ?
H46A C46 H46B 109.5 . . ?
H46A C46 H46C 109.5 . . ?
H46B C46 H46C 109.5 . . ?
Si4 C47 H47A 109.5 . . ?
Si4 C47 H47B 109.5 . . ?
Si4 C47 H47C 109.5 . . ?
H47A C47 H47B 109.5 . . ?
H47A C47 H47C 109.5 . . ?
H47B C47 H47C 109.5 . . ?
Si4 C48 H48A 109.5 . . ?
Si4 C48 H48B 109.5 . . ?
Si4 C48 H48C 109.5 . . ?
H48A C48 H48B 109.5 . . ?
H48A C48 H48C 109.5 . . ?
H48B C48 H48C 109.5 . . ?
Si4 C49 H49A 109.5 . . ?
Si4 C49 H49B 109.5 . . ?
Si4 C49 H49C 109.5 . . ?
H49A C49 H49B 109.5 . . ?
H49A C49 H49C 109.5 . . ?
H49B C49 H49C 109.5 . . ?
C8 C50 H50 117.2 . . ?
C51 C50 C8 125.6(2) . . ?
C51 C50 H50 117.2 . . ?
Al2 C51 H51 113.8 . . ?
C50 C51 Al2 132.4(2) . . ?
C50 C51 H51 113.8 . . ?
N2 C52 H52 118.5 . . ?
N2 C52 C53 122.9(3) . . ?
C53 C52 H52 118.5 . . ?
C52 C53 H53 120.6 . . ?
C54 C53 C52 118.9(3) . . ?
C54 C53 H53 120.6 . . ?
C53 C54 H54 120.5 . . ?
C55 C54 C53 118.9(3) . . ?
C55 C54 H54 120.5 . . ?
C54 C55 H55 120.4 . . ?
C54 C55 C56 119.2(3) . . ?
C56 C55 H55 120.4 . . ?
N2 C56 C55 122.9(3) . . ?
N2 C56 H56 118.6 . . ?
C55 C56 H56 118.6 . . ?
Si5 C57 Si6 115.39(15) . . ?
Si5 C57 Al2 115.79(15) . . ?
Si5 C57 H57 102.0 . . ?
Si6 C57 Al2 116.20(14) . . ?
Si6 C57 H57 102.0 . . ?
Al2 C57 H57 102.0 . . ?
Si5 C58 H58A 109.5 . . ?
Si5 C58 H58B 109.5 . . ?
Si5 C58 H58C 109.5 . . ?
H58A C58 H58B 109.5 . . ?
H58A C58 H58C 109.5 . . ?
H58B C58 H58C 109.5 . . ?
Si5 C59 H59A 109.5 . . ?
Si5 C59 H59B 109.5 . . ?
Si5 C59 H59C 109.5 . . ?
H59A C59 H59B 109.5 . . ?
H59A C59 H59C 109.5 . . ?
H59B C59 H59C 109.5 . . ?
Si5 C60 H60A 109.5 . . ?
Si5 C60 H60B 109.5 . . ?
Si5 C60 H60C 109.5 . . ?
H60A C60 H60B 109.5 . . ?
H60A C60 H60C 109.5 . . ?
H60B C60 H60C 109.5 . . ?
Si6 C61 H61A 109.5 . . ?
Si6 C61 H61B 109.5 . . ?
Si6 C61 H61C 109.5 . . ?
H61A C61 H61B 109.5 . . ?
H61A C61 H61C 109.5 . . ?
H61B C61 H61C 109.5 . . ?
Si6 C62 H62A 109.5 . . ?
Si6 C62 H62B 109.5 . . ?
Si6 C62 H62C 109.5 . . ?
H62A C62 H62B 109.5 . . ?
H62A C62 H62C 109.5 . . ?
H62B C62 H62C 109.5 . . ?
Si6 C63 H63A 109.5 . . ?
Si6 C63 H63B 109.5 . . ?
Si6 C63 H63C 109.5 . . ?
H63A C63 H63B 109.5 . . ?
H63A C63 H63C 109.5 . . ?
H63B C63 H63C 109.5 . . ?
Si7 C64 Al2 111.20(12) . . ?
Si7 C64 H64 106.0 . . ?
Si8 C64 Si7 112.71(14) . . ?
Si8 C64 Al2 114.33(12) . . ?
Si8 C64 H64 106.0 . . ?
Al2 C64 H64 106.0 . . ?
Si7 C65 H65A 109.5 . . ?
Si7 C65 H65B 109.5 . . ?
Si7 C65 H65C 109.5 . . ?
H65A C65 H65B 109.5 . . ?
H65A C65 H65C 109.5 . . ?
H65B C65 H65C 109.5 . . ?
Si7 C66 H66A 109.5 . . ?
Si7 C66 H66B 109.5 . . ?
Si7 C66 H66C 109.5 . . ?
H66A C66 H66B 109.5 . . ?
H66A C66 H66C 109.5 . . ?
H66B C66 H66C 109.5 . . ?
Si7 C67 H67A 109.5 . . ?
Si7 C67 H67B 109.5 . . ?
Si7 C67 H67C 109.5 . . ?
H67A C67 H67B 109.5 . . ?
H67A C67 H67C 109.5 . . ?
H67B C67 H67C 109.5 . . ?
Si8 C68 H68A 109.5 . . ?
Si8 C68 H68B 109.5 . . ?
Si8 C68 H68C 109.5 . . ?
H68A C68 H68B 109.5 . . ?
H68A C68 H68C 109.5 . . ?
H68B C68 H68C 109.5 . . ?
Si8 C69 H69A 109.5 . . ?
Si8 C69 H69B 109.5 . . ?
Si8 C69 H69C 109.5 . . ?
H69A C69 H69B 109.5 . . ?
H69A C69 H69C 109.5 . . ?
H69B C69 H69C 109.5 . . ?
Si8 C70 H70A 109.5 . . ?
Si8 C70 H70B 109.5 . . ?
Si8 C70 H70C 109.5 . . ?
H70A C70 H70B 109.5 . . ?
H70A C70 H70C 109.5 . . ?
H70B C70 H70C 109.5 . . ?
C15 C71 H71 116.2 . . ?
C72 C71 C15 127.7(2) . . ?
C72 C71 H71 116.2 . . ?
Al3 C72 H72 116.4 . . ?
C71 C72 Al3 127.2(2) . . ?
C71 C72 H72 116.4 . . ?
N3 C73 H73 118.5 . . ?
N3 C73 C74 122.9(3) . . ?
C74 C73 H73 118.5 . . ?
C73 C74 H74 120.8 . . ?
C75 C74 C73 118.4(3) . . ?
C75 C74 H74 120.8 . . ?
C74 C75 H75 120.0 . . ?
C74 C75 C76 120.0(3) . . ?
C76 C75 H75 120.0 . . ?
C75 C76 H76 120.8 . . ?
C75 C76 C77 118.4(3) . . ?
C77 C76 H76 120.8 . . ?
N3 C77 C76 122.3(3) . . ?
N3 C77 H77 118.9 . . ?
C76 C77 H77 118.9 . . ?
Si9 C78 Si10 113.96(15) . . ?
Si9 C78 Al3 115.18(14) . . ?
Si9 C78 H78 101.4 . . ?
Si10 C78 Al3 119.33(15) . . ?
Si10 C78 H78 101.4 . . ?
Al3 C78 H78 101.4 . . ?
Si10 C79 H79A 109.5 . . ?
Si10 C79 H79B 109.5 . . ?
Si10 C79 H79C 109.5 . . ?
H79A C79 H79B 109.5 . . ?
H79A C79 H79C 109.5 . . ?
H79B C79 H79C 109.5 . . ?
Si10 C80 H80A 109.5 . . ?
Si10 C80 H80B 109.5 . . ?
Si10 C80 H80C 109.5 . . ?
H80A C80 H80B 109.5 . . ?
H80A C80 H80C 109.5 . . ?
H80B C80 H80C 109.5 . . ?
Si10 C81 H81A 109.5 . . ?
Si10 C81 H81B 109.5 . . ?
Si10 C81 H81C 109.5 . . ?
H81A C81 H81B 109.5 . . ?
H81A C81 H81C 109.5 . . ?
H81B C81 H81C 109.5 . . ?
Si9 C82 H82A 109.5 . . ?
Si9 C82 H82B 109.5 . . ?
Si9 C82 H82C 109.5 . . ?
H82A C82 H82B 109.5 . . ?
H82A C82 H82C 109.5 . . ?
H82B C82 H82C 109.5 . . ?
Si9 C83 H83A 109.5 . . ?
Si9 C83 H83B 109.5 . . ?
Si9 C83 H83C 109.5 . . ?
H83A C83 H83B 109.5 . . ?
H83A C83 H83C 109.5 . . ?
H83B C83 H83C 109.5 . . ?
Si9 C84 H84A 109.5 . . ?
Si9 C84 H84B 109.5 . . ?
Si9 C84 H84C 109.5 . . ?
H84A C84 H84B 109.5 . . ?
H84A C84 H84C 109.5 . . ?
H84B C84 H84C 109.5 . . ?
Si11 C85 Al3 111.62(14) . . ?
Si11 C85 H85 104.7 . . ?
Si12 C85 Si11 113.10(15) . . ?
Si12 C85 Al3 116.74(15) . . ?
Si12 C85 H85 104.7 . . ?
Al3 C85 H85 104.7 . . ?
Si12 C86 H86A 109.5 . . ?
Si12 C86 H86B 109.5 . . ?
Si12 C86 H86C 109.5 . . ?
H86A C86 H86B 109.5 . . ?
H86A C86 H86C 109.5 . . ?
H86B C86 H86C 109.5 . . ?
Si12 C87 H87A 109.5 . . ?
Si12 C87 H87B 109.5 . . ?
Si12 C87 H87C 109.5 . . ?
H87A C87 H87B 109.5 . . ?
H87A C87 H87C 109.5 . . ?
H87B C87 H87C 109.5 . . ?
Si12 C88 H88A 109.5 . . ?
Si12 C88 H88B 109.5 . . ?
Si12 C88 H88C 109.5 . . ?
H88A C88 H88B 109.5 . . ?
H88A C88 H88C 109.5 . . ?
H88B C88 H88C 109.5 . . ?
Si11 C89 H89A 109.5 . . ?
Si11 C89 H89B 109.5 . . ?
Si11 C89 H89C 109.5 . . ?
H89A C89 H89B 109.5 . . ?
H89A C89 H89C 109.5 . . ?
H89B C89 H89C 109.5 . . ?
Si11 C90 H90A 109.5 . . ?
Si11 C90 H90B 109.5 . . ?
Si11 C90 H90C 109.5 . . ?
H90A C90 H90B 109.5 . . ?
H90A C90 H90C 109.5 . . ?
H90B C90 H90C 109.5 . . ?
Si11 C91 H91A 109.5 . . ?
Si11 C91 H91B 109.5 . . ?
Si11 C91 H91C 109.5 . . ?
H91A C91 H91B 109.5 . . ?
H91A C91 H91C 109.5 . . ?
H91B C91 H91C 109.5 . . ?
C22 C92 H92 117.7 . . ?
C93 C92 C22 124.5(2) . . ?
C93 C92 H92 117.7 . . ?
Al4 C93 H93 114.2 . . ?
C92 C93 Al4 131.6(2) . . ?
C92 C93 H93 114.2 . . ?
N4 C94 H94 118.3 . . ?
N4 C94 C95 123.4(3) . . ?
C95 C94 H94 118.3 . . ?
C94 C95 H95 120.3 . . ?
C94 C95 C96 119.3(3) . . ?
C96 C95 H95 120.3 . . ?
C95 C96 H96 121.0 . . ?
C97 C96 C95 118.0(3) . . ?
C97 C96 H96 121.0 . . ?
C96 C97 H97 120.3 . . ?
C96 C97 C98 119.4(3) . . ?
C98 C97 H97 120.3 . . ?
N4 C98 C97 123.1(3) . . ?
N4 C98 H98 118.5 . . ?
C97 C98 H98 118.5 . . ?
Si13 C99 Al4 108.94(14) . . ?
Si13 C99 H99 105.2 . . ?
Si14 C99 Si13 114.08(14) . . ?
Si14 C99 Al4 117.10(15) . . ?
Si14 C99 H99 105.2 . . ?
Al4 C99 H99 105.2 . . ?
Si13 C100 H10A 109.5 . . ?
Si13 C100 H10B 109.5 . . ?
Si13 C100 H10C 109.5 . . ?
H10A C100 H10B 109.5 . . ?
H10A C100 H10C 109.5 . . ?
H10B C100 H10C 109.5 . . ?
Si13 C101 H10D 109.5 . . ?
Si13 C101 H10E 109.5 . . ?
Si13 C101 H10F 109.5 . . ?
H10D C101 H10E 109.5 . . ?
H10D C101 H10F 109.5 . . ?
H10E C101 H10F 109.5 . . ?
Si13 C102 H10G 109.5 . . ?
Si13 C102 H10H 109.5 . . ?
Si13 C102 H10I 109.5 . . ?
H10G C102 H10H 109.5 . . ?
H10G C102 H10I 109.5 . . ?
H10H C102 H10I 109.5 . . ?
Si14 C103 H10J 109.5 . . ?
Si14 C103 H10K 109.5 . . ?
Si14 C103 H10L 109.5 . . ?
H10J C103 H10K 109.5 . . ?
H10J C103 H10L 109.5 . . ?
H10K C103 H10L 109.5 . . ?
Si14 C104 H10M 109.5 . . ?
Si14 C104 H10N 109.5 . . ?
Si14 C104 H10O 109.5 . . ?
H10M C104 H10N 109.5 . . ?
H10M C104 H10O 109.5 . . ?
H10N C104 H10O 109.5 . . ?
Si14 C105 H10P 109.5 . . ?
Si14 C105 H10Q 109.5 . . ?
Si14 C105 H10R 109.5 . . ?
H10P C105 H10Q 109.5 . . ?
H10P C105 H10R 109.5 . . ?
H10Q C105 H10R 109.5 . . ?
Si15 C106 Si16 112.43(13) . . ?
Si15 C106 Al4 117.38(12) . . ?
Si15 C106 H106 101.1 . . ?
Si16 C106 Al4 119.24(13) . . ?
Si16 C106 H106 101.1 . . ?
Al4 C106 H106 101.1 . . ?
Si15 C107 H10S 109.5 . . ?
Si15 C107 H10T 109.5 . . ?
Si15 C107 H10U 109.5 . . ?
H10S C107 H10T 109.5 . . ?
H10S C107 H10U 109.5 . . ?
H10T C107 H10U 109.5 . . ?
Si15 C108 H10V 109.5 . . ?
Si15 C108 H10W 109.5 . . ?
Si15 C108 H10X 109.5 . . ?
H10V C108 H10W 109.5 . . ?
H10V C108 H10X 109.5 . . ?
H10W C108 H10X 109.5 . . ?
Si15 C109 H10Y 109.5 . . ?
Si15 C109 H 109.5 . . ?
Si15 C109 HA 109.5 . . ?
H10Y C109 H 109.5 . . ?
H10Y C109 HA 109.5 . . ?
H C109 HA 109.5 . . ?
Si16 C110 H11A 109.5 . . ?
Si16 C110 H11B 109.5 . . ?
Si16 C110 H11C 109.5 . . ?
H11A C110 H11B 109.5 . . ?
H11A C110 H11C 109.5 . . ?
H11B C110 H11C 109.5 . . ?
Si16 C111 H11D 109.5 . . ?
Si16 C111 H11E 109.5 . . ?
Si16 C111 H11F 109.5 . . ?
H11D C111 H11E 109.5 . . ?
H11D C111 H11F 109.5 . . ?
H11E C111 H11F 109.5 . . ?
Si16 C112 H11G 109.5 . . ?
Si16 C112 H11H 109.5 . . ?
Si16 C112 H11I 109.5 . . ?
H11G C112 H11H 109.5 . . ?
H11G C112 H11I 109.5 . . ?
H11H C112 H11I 109.5 . . ?

loop_
_geom_bond_atom_site_label_1
_geom_bond_atom_site_label_2
_geom_bond_distance
_geom_bond_site_symmetry_2
_geom_bond_publ_flag
Si1 C36 1.866(3) . ?
Si1 C37 1.880(3) . ?
Si1 C38 1.879(3) . ?
Si1 C39 1.888(3) . ?
Si2 C36 1.868(3) . ?
Si2 C40 1.877(3) . ?
Si2 C41 1.893(3) . ?
Si2 C42 1.874(3) . ?
Si3 C43 1.876(2) . ?
Si3 C44 1.874(3) . ?
Si3 C45 1.882(3) . ?
Si3 C46 1.875(3) . ?
Si4 C43 1.867(2) . ?
Si4 C47 1.864(3) . ?
Si4 C48 1.880(3) . ?
Si4 C49 1.880(3) . ?
Si5 C57 1.875(3) . ?
Si5 C58 1.863(4) . ?
Si5 C59 1.877(4) . ?
Si5 C60 1.877(4) . ?
Si6 C57 1.881(3) . ?
Si6 C61 1.870(4) . ?
Si6 C62 1.886(4) . ?
Si6 C63 1.878(3) . ?
Si7 C64 1.876(3) . ?
Si7 C65 1.881(3) . ?
Si7 C66 1.886(3) . ?
Si7 C67 1.867(4) . ?
Si8 C64 1.873(3) . ?
Si8 C68 1.880(3) . ?
Si8 C69 1.886(3) . ?
Si8 C70 1.878(3) . ?
Si9 C78 1.878(3) . ?
Si9 C82 1.875(4) . ?
Si9 C83 1.884(3) . ?
Si9 C84 1.891(4) . ?
Si10 C78 1.880(3) . ?
Si10 C79 1.869(4) . ?
Si10 C80 1.897(3) . ?
Si10 C81 1.888(4) . ?
Si11 C85 1.877(3) . ?
Si11 C89 1.884(4) . ?
Si11 C90 1.887(4) . ?
Si11 C91 1.887(4) . ?
Si12 C85 1.868(3) . ?
Si12 C86 1.873(4) . ?
Si12 C87 1.892(4) . ?
Si12 C88 1.889(4) . ?
Si13 C99 1.877(3) . ?
Si13 C100 1.869(3) . ?
Si13 C101 1.879(3) . ?
Si13 C102 1.885(3) . ?
Si14 C99 1.865(3) . ?
Si14 C103 1.886(4) . ?
Si14 C104 1.884(4) . ?
Si14 C105 1.886(4) . ?
Si15 C106 1.870(3) . ?
Si15 C107 1.878(3) . ?
Si15 C108 1.858(4) . ?
Si15 C109 1.896(3) . ?
Si16 C106 1.871(2) . ?
Si16 C110 1.872(3) . ?
Si16 C111 1.887(3) . ?
Si16 C112 1.878(3) . ?
Al1 N1 2.030(2) . ?
Al1 C30 1.995(2) . ?
Al1 C36 2.014(3) . ?
Al1 C43 1.997(2) . ?
Al2 N2 2.033(2) . ?
Al2 C51 1.989(3) . ?
Al2 C57 2.007(3) . ?
Al2 C64 2.008(3) . ?
Al3 N3 2.019(2) . ?
Al3 C72 1.990(3) . ?
Al3 C78 1.997(3) . ?
Al3 C85 1.997(3) . ?
Al4 N4 2.036(2) . ?
Al4 C93 1.984(3) . ?
Al4 C99 2.000(3) . ?
Al4 C106 2.008(3) . ?
N1 C31 1.337(3) . ?
N1 C35 1.346(4) . ?
N2 C52 1.344(4) . ?
N2 C56 1.344(3) . ?
N3 C73 1.329(4) . ?
N3 C77 1.348(3) . ?
N4 C94 1.343(3) . ?
N4 C98 1.333(3) . ?
C1 C2 1.401(3) . ?
C1 C14 1.403(3) . ?
C1 C29 1.481(3) . ?
C2 C3 1.527(3) . ?
C2 C11 1.409(3) . ?
C3 H3 1.0000 . ?
C3 C4 1.512(4) . ?
C3 C17 1.602(3) . ?
C4 C5 1.381(3) . ?
C4 C9 1.405(3) . ?
C5 H5 0.9500 . ?
C5 C6 1.383(4) . ?
C6 H6 0.9500 . ?
C6 C7 1.391(4) . ?
C7 H7 0.9500 . ?
C7 C8 1.402(3) . ?
C8 C9 1.394(4) . ?
C8 C50 1.487(3) . ?
C9 C10 1.522(3) . ?
C10 H10 1.0000 . ?
C10 C11 1.506(3) . ?
C10 C24 1.597(3) . ?
C11 C12 1.394(3) . ?
C12 H12 0.9500 . ?
C12 C13 1.389(4) . ?
C13 H13 0.9500 . ?
C13 C14 1.377(3) . ?
C14 H14 0.9500 . ?
C15 C16 1.401(3) . ?
C15 C28 1.404(3) . ?
C15 C71 1.491(3) . ?
C16 C17 1.524(3) . ?
C16 C25 1.412(3) . ?
C17 H17 1.0000 . ?
C17 C18 1.510(3) . ?
C18 C19 1.388(4) . ?
C18 C23 1.407(3) . ?
C19 H19 0.9500 . ?
C19 C20 1.384(4) . ?
C20 H20 0.9500 . ?
C20 C21 1.386(4) . ?
C21 H21 0.9500 . ?
C21 C22 1.402(4) . ?
C22 C23 1.399(3) . ?
C22 C92 1.485(3) . ?
C23 C24 1.524(3) . ?
C24 H24 1.0000 . ?
C24 C25 1.511(3) . ?
C25 C26 1.390(3) . ?
C26 H26 0.9500 . ?
C26 C27 1.387(4) . ?
C27 H27 0.9500 . ?
C27 C28 1.385(4) . ?
C28 H28 0.9500 . ?
C29 H29 0.9500 . ?
C29 C30 1.327(3) . ?
C30 H30 0.9500 . ?
C31 H31 0.9500 . ?
C31 C32 1.379(4) . ?
C32 H32 0.9500 . ?
C32 C33 1.360(5) . ?
C33 H33 0.9500 . ?
C33 C34 1.373(5) . ?
C34 H34 0.9500 . ?
C34 C35 1.371(5) . ?
C35 H35 0.9500 . ?
C36 H36 1.0000 . ?
C37 H37A 0.9800 . ?
C37 H37B 0.9800 . ?
C37 H37C 0.9800 . ?
C38 H38A 0.9800 . ?
C38 H38B 0.9800 . ?
C38 H38C 0.9800 . ?
C39 H39A 0.9800 . ?
C39 H39B 0.9800 . ?
C39 H39C 0.9800 . ?
C40 H40A 0.9800 . ?
C40 H40B 0.9800 . ?
C40 H40C 0.9800 . ?
C41 H41A 0.9800 . ?
C41 H41B 0.9800 . ?
C41 H41C 0.9800 . ?
C42 H42A 0.9800 . ?
C42 H42B 0.9800 . ?
C42 H42C 0.9800 . ?
C43 H43 1.0000 . ?
C44 H44A 0.9800 . ?
C44 H44B 0.9800 . ?
C44 H44C 0.9800 . ?
C45 H45A 0.9800 . ?
C45 H45B 0.9800 . ?
C45 H45C 0.9800 . ?
C46 H46A 0.9800 . ?
C46 H46B 0.9800 . ?
C46 H46C 0.9800 . ?
C47 H47A 0.9800 . ?
C47 H47B 0.9800 . ?
C47 H47C 0.9800 . ?
C48 H48A 0.9800 . ?
C48 H48B 0.9800 . ?
C48 H48C 0.9800 . ?
C49 H49A 0.9800 . ?
C49 H49B 0.9800 . ?
C49 H49C 0.9800 . ?
C50 H50 0.9500 . ?
C50 C51 1.337(4) . ?
C51 H51 0.9500 . ?
C52 H52 0.9500 . ?
C52 C53 1.381(4) . ?
C53 H53 0.9500 . ?
C53 C54 1.379(5) . ?
C54 H54 0.9500 . ?
C54 C55 1.371(5) . ?
C55 H55 0.9500 . ?
C55 C56 1.380(4) . ?
C56 H56 0.9500 . ?
C57 H57 1.0000 . ?
C58 H58A 0.9800 . ?
C58 H58B 0.9800 . ?
C58 H58C 0.9800 . ?
C59 H59A 0.9800 . ?
C59 H59B 0.9800 . ?
C59 H59C 0.9800 . ?
C60 H60A 0.9800 . ?
C60 H60B 0.9800 . ?
C60 H60C 0.9800 . ?
C61 H61A 0.9800 . ?
C61 H61B 0.9800 . ?
C61 H61C 0.9800 . ?
C62 H62A 0.9800 . ?
C62 H62B 0.9800 . ?
C62 H62C 0.9800 . ?
C63 H63A 0.9800 . ?
C63 H63B 0.9800 . ?
C63 H63C 0.9800 . ?
C64 H64 1.0000 . ?
C65 H65A 0.9800 . ?
C65 H65B 0.9800 . ?
C65 H65C 0.9800 . ?
C66 H66A 0.9800 . ?
C66 H66B 0.9800 . ?
C66 H66C 0.9800 . ?
C67 H67A 0.9800 . ?
C67 H67B 0.9800 . ?
C67 H67C 0.9800 . ?
C68 H68A 0.9800 . ?
C68 H68B 0.9800 . ?
C68 H68C 0.9800 . ?
C69 H69A 0.9800 . ?
C69 H69B 0.9800 . ?
C69 H69C 0.9800 . ?
C70 H70A 0.9800 . ?
C70 H70B 0.9800 . ?
C70 H70C 0.9800 . ?
C71 H71 0.9500 . ?
C71 C72 1.318(4) . ?
C72 H72 0.9500 . ?
C73 H73 0.9500 . ?
C73 C74 1.376(5) . ?
C74 H74 0.9500 . ?
C74 C75 1.362(5) . ?
C75 H75 0.9500 . ?
C75 C76 1.372(6) . ?
C76 H76 0.9500 . ?
C76 C77 1.375(5) . ?
C77 H77 0.9500 . ?
C78 H78 1.0000 . ?
C79 H79A 0.9800 . ?
C79 H79B 0.9800 . ?
C79 H79C 0.9800 . ?
C80 H80A 0.9800 . ?
C80 H80B 0.9800 . ?
C80 H80C 0.9800 . ?
C81 H81A 0.9800 . ?
C81 H81B 0.9800 . ?
C81 H81C 0.9800 . ?
C82 H82A 0.9800 . ?
C82 H82B 0.9800 . ?
C82 H82C 0.9800 . ?
C83 H83A 0.9800 . ?
C83 H83B 0.9800 . ?
C83 H83C 0.9800 . ?
C84 H84A 0.9800 . ?
C84 H84B 0.9800 . ?
C84 H84C 0.9800 . ?
C85 H85 1.0000 . ?
C86 H86A 0.9800 . ?
C86 H86B 0.9800 . ?
C86 H86C 0.9800 . ?
C87 H87A 0.9800 . ?
C87 H87B 0.9800 . ?
C87 H87C 0.9800 . ?
C88 H88A 0.9800 . ?
C88 H88B 0.9800 . ?
C88 H88C 0.9800 . ?
C89 H89A 0.9800 . ?
C89 H89B 0.9800 . ?
C89 H89C 0.9800 . ?
C90 H90A 0.9800 . ?
C90 H90B 0.9800 . ?
C90 H90C 0.9800 . ?
C91 H91A 0.9800 . ?
C91 H91B 0.9800 . ?
C91 H91C 0.9800 . ?
C92 H92 0.9500 . ?
C92 C93 1.329(4) . ?
C93 H93 0.9500 . ?
C94 H94 0.9500 . ?
C94 C95 1.366(4) . ?
C95 H95 0.9500 . ?
C95 C96 1.374(4) . ?
C96 H96 0.9500 . ?
C96 C97 1.374(4) . ?
C97 H97 0.9500 . ?
C97 C98 1.377(4) . ?
C98 H98 0.9500 . ?
C99 H99 1.0000 . ?
C100 H10A 0.9800 . ?
C100 H10B 0.9800 . ?
C100 H10C 0.9800 . ?
C101 H10D 0.9800 . ?
C101 H10E 0.9800 . ?
C101 H10F 0.9800 . ?
C102 H10G 0.9800 . ?
C102 H10H 0.9800 . ?
C102 H10I 0.9800 . ?
C103 H10J 0.9800 . ?
C103 H10K 0.9800 . ?
C103 H10L 0.9800 . ?
C104 H10M 0.9800 . ?
C104 H10N 0.9800 . ?
C104 H10O 0.9800 . ?
C105 H10P 0.9800 . ?
C105 H10Q 0.9800 . ?
C105 H10R 0.9800 . ?
C106 H106 1.0000 . ?
C107 H10S 0.9800 . ?
C107 H10T 0.9800 . ?
C107 H10U 0.9800 . ?
C108 H10V 0.9800 . ?
C108 H10W 0.9800 . ?
C108 H10X 0.9800 . ?
C109 H10Y 0.9800 . ?
C109 H 0.9800 . ?
C109 HA 0.9800 . ?
C110 H11A 0.9800 . ?
C110 H11B 0.9800 . ?
C110 H11C 0.9800 . ?
C111 H11D 0.9800 . ?
C111 H11E 0.9800 . ?
C111 H11F 0.9800 . ?
C112 H11G 0.9800 . ?
C112 H11H 0.9800 . ?
C112 H11I 0.9800 . ?

loop_
_geom_torsion_atom_site_label_1
_geom_torsion_atom_site_label_2
_geom_torsion_atom_site_label_3
_geom_torsion_atom_site_label_4
_geom_torsion
_geom_torsion_site_symmetry_1
_geom_torsion_site_symmetry_2
_geom_torsion_site_symmetry_3
_geom_torsion_site_symmetry_4
_geom_torsion_publ_flag
Al1 N1 C31 C32 172.1(2) . . . . ?
Al1 N1 C35 C34 -173.2(3) . . . . ?
Al2 N2 C52 C53 -170.9(2) . . . . ?
Al2 N2 C56 C55 170.6(2) . . . . ?
Al3 N3 C73 C74 178.8(3) . . . . ?
Al3 N3 C77 C76 179.7(3) . . . . ?
Al4 N4 C94 C95 171.8(3) . . . . ?
Al4 N4 C98 C97 -170.6(2) . . . . ?
N1 C31 C32 C33 1.1(4) . . . . ?
N2 C52 C53 C54 -0.3(4) . . . . ?
N3 C73 C74 C75 1.6(6) . . . . ?
N4 C94 C95 C96 -2.5(6) . . . . ?
C1 C2 C3 C4 -131.4(2) . . . . ?
C1 C2 C3 C17 104.7(3) . . . . ?
C1 C2 C11 C10 179.1(2) . . . . ?
C1 C2 C11 C12 0.8(4) . . . . ?
C1 C29 C30 Al1 179.7(2) . . . . ?
C2 C1 C14 C13 1.9(4) . . . . ?
C2 C1 C29 C30 148.4(3) . . . . ?
C2 C3 C4 C5 135.6(2) . . . . ?
C2 C3 C4 C9 -46.7(3) . . . . ?
C2 C3 C17 C16 120.6(2) . . . . ?
C2 C3 C17 C18 -1.2(3) . . . . ?
C2 C11 C12 C13 1.1(4) . . . . ?
C3 C2 C11 C10 3.8(3) . . . . ?
C3 C2 C11 C12 -174.5(2) . . . . ?
C3 C4 C5 C6 178.3(2) . . . . ?
C3 C4 C9 C8 -178.6(2) . . . . ?
C3 C4 C9 C10 1.4(3) . . . . ?
C3 C17 C18 C19 -107.6(3) . . . . ?
C3 C17 C18 C23 75.9(3) . . . . ?
C4 C3 C17 C16 -2.2(2) . . . . ?
C4 C3 C17 C18 -124.0(2) . . . . ?
C4 C5 C6 C7 0.2(4) . . . . ?
C4 C9 C10 C11 45.8(3) . . . . ?
C4 C9 C10 C24 -78.3(3) . . . . ?
C5 C4 C9 C8 -0.7(4) . . . . ?
C5 C4 C9 C10 179.2(2) . . . . ?
C5 C6 C7 C8 -0.9(4) . . . . ?
C6 C7 C8 C9 0.7(4) . . . . ?
C6 C7 C8 C50 -178.0(2) . . . . ?
C7 C8 C9 C4 0.1(4) . . . . ?
C7 C8 C9 C10 -179.9(2) . . . . ?
C7 C8 C50 C51 -42.3(4) . . . . ?
C8 C9 C10 C11 -134.3(2) . . . . ?
C8 C9 C10 C24 101.7(3) . . . . ?
C8 C50 C51 Al2 179.2(2) . . . . ?
C9 C4 C5 C6 0.6(4) . . . . ?
C9 C8 C50 C51 139.1(3) . . . . ?
C9 C10 C11 C2 -48.8(3) . . . . ?
C9 C10 C11 C12 129.5(2) . . . . ?
C9 C10 C24 C23 120.0(2) . . . . ?
C9 C10 C24 C25 -2.2(2) . . . . ?
C10 C11 C12 C13 -177.1(2) . . . . ?
C10 C24 C25 C16 79.7(3) . . . . ?
C10 C24 C25 C26 -98.3(3) . . . . ?
C11 C2 C3 C4 43.6(3) . . . . ?
C11 C2 C3 C17 -80.3(3) . . . . ?
C11 C10 C24 C23 -1.6(3) . . . . ?
C11 C10 C24 C25 -123.7(2) . . . . ?
C11 C12 C13 C14 -1.5(4) . . . . ?
C12 C13 C14 C1 0.0(4) . . . . ?
C14 C1 C2 C3 172.5(2) . . . . ?
C14 C1 C2 C11 -2.3(4) . . . . ?
C14 C1 C29 C30 -33.5(4) . . . . ?
C15 C16 C17 C3 101.9(3) . . . . ?
C15 C16 C17 C18 -133.9(2) . . . . ?
C15 C16 C25 C24 -179.0(2) . . . . ?
C15 C16 C25 C26 -1.0(4) . . . . ?
C15 C71 C72 Al3 -176.0(2) . . . . ?
C16 C15 C28 C27 0.3(4) . . . . ?
C16 C15 C71 C72 -162.1(3) . . . . ?
C16 C17 C18 C19 127.8(2) . . . . ?
C16 C17 C18 C23 -48.7(3) . . . . ?
C16 C25 C26 C27 -0.1(4) . . . . ?
C17 C3 C4 C5 -98.6(3) . . . . ?
C17 C3 C4 C9 79.1(2) . . . . ?
C17 C16 C25 C24 0.2(3) . . . . ?
C17 C16 C25 C26 178.1(2) . . . . ?
C17 C18 C19 C20 -175.8(2) . . . . ?
C17 C18 C23 C22 177.2(2) . . . . ?
C17 C18 C23 C24 2.4(3) . . . . ?
C18 C19 C20 C21 -0.9(4) . . . . ?
C18 C23 C24 C10 -78.9(3) . . . . ?
C18 C23 C24 C25 44.7(3) . . . . ?
C19 C18 C23 C22 0.6(4) . . . . ?
C19 C18 C23 C24 -174.2(2) . . . . ?
C19 C20 C21 C22 0.0(4) . . . . ?
C20 C21 C22 C23 1.2(4) . . . . ?
C20 C21 C22 C92 -179.5(3) . . . . ?
C21 C22 C23 C18 -1.5(4) . . . . ?
C21 C22 C23 C24 172.8(2) . . . . ?
C21 C22 C92 C93 -41.6(4) . . . . ?
C22 C23 C24 C10 106.5(3) . . . . ?
C22 C23 C24 C25 -129.9(2) . . . . ?
C22 C92 C93 Al4 -177.66(19) . . . . ?
C23 C18 C19 C20 0.6(4) . . . . ?
C23 C22 C92 C93 137.6(3) . . . . ?
C23 C24 C25 C16 -46.2(3) . . . . ?
C23 C24 C25 C26 135.8(2) . . . . ?
C24 C10 C11 C2 75.2(3) . . . . ?
C24 C10 C11 C12 -106.5(3) . . . . ?
C24 C25 C26 C27 177.8(2) . . . . ?
C25 C16 C17 C3 -77.2(3) . . . . ?
C25 C16 C17 C18 47.0(3) . . . . ?
C25 C26 C27 C28 1.3(4) . . . . ?
C26 C27 C28 C15 -1.5(4) . . . . ?
C28 C15 C16 C17 -178.1(2) . . . . ?
C28 C15 C16 C25 0.9(4) . . . . ?
C28 C15 C71 C72 19.8(4) . . . . ?
C29 C1 C2 C3 -9.3(4) . . . . ?
C29 C1 C2 C11 175.9(2) . . . . ?
C29 C1 C14 C13 -176.3(2) . . . . ?
C31 N1 C35 C34 -2.6(5) . . . . ?
C31 C32 C33 C34 -3.1(5) . . . . ?
C32 C33 C34 C35 2.3(6) . . . . ?
C33 C34 C35 N1 0.7(7) . . . . ?
C35 N1 C31 C32 1.8(4) . . . . ?
C37 Si1 C36 Si2 43.26(19) . . . . ?
C37 Si1 C36 Al1 178.63(15) . . . . ?
C38 Si1 C36 Si2 160.83(15) . . . . ?
C38 Si1 C36 Al1 -63.81(19) . . . . ?
C39 Si1 C36 Si2 -76.38(17) . . . . ?
C39 Si1 C36 Al1 58.98(18) . . . . ?
C40 Si2 C36 Si1 47.31(17) . . . . ?
C40 Si2 C36 Al1 -92.22(14) . . . . ?
C41 Si2 C36 Si1 169.37(13) . . . . ?
C41 Si2 C36 Al1 29.85(16) . . . . ?
C42 Si2 C36 Si1 -72.80(17) . . . . ?
C42 Si2 C36 Al1 147.68(14) . . . . ?
C44 Si3 C43 Si4 29.1(2) . . . . ?
C44 Si3 C43 Al1 -122.83(18) . . . . ?
C45 Si3 C43 Si4 -92.35(18) . . . . ?
C45 Si3 C43 Al1 115.75(17) . . . . ?
C46 Si3 C43 Si4 149.32(14) . . . . ?
C46 Si3 C43 Al1 -2.6(2) . . . . ?
C47 Si4 C43 Si3 -76.56(18) . . . . ?
C47 Si4 C43 Al1 74.96(18) . . . . ?
C48 Si4 C43 Si3 162.65(14) . . . . ?
C48 Si4 C43 Al1 -45.84(19) . . . . ?
C49 Si4 C43 Si3 46.81(19) . . . . ?
C49 Si4 C43 Al1 -161.68(15) . . . . ?
C50 C8 C9 C4 178.7(2) . . . . ?
C50 C8 C9 C10 -1.2(4) . . . . ?
C52 N2 C56 C55 -2.0(4) . . . . ?
C52 C53 C54 C55 -1.4(5) . . . . ?
C53 C54 C55 C56 1.4(4) . . . . ?
C54 C55 C56 N2 0.4(4) . . . . ?
C56 N2 C52 C53 1.9(4) . . . . ?
C58 Si5 C57 Si6 151.64(19) . . . . ?
C58 Si5 C57 Al2 -67.8(2) . . . . ?
C59 Si5 C57 Si6 -86.9(2) . . . . ?
C59 Si5 C57 Al2 53.6(2) . . . . ?
C60 Si5 C57 Si6 34.3(3) . . . . ?
C60 Si5 C57 Al2 174.8(2) . . . . ?
C61 Si6 C57 Si5 57.1(2) . . . . ?
C61 Si6 C57 Al2 -83.3(2) . . . . ?
C62 Si6 C57 Si5 -66.0(2) . . . . ?
C62 Si6 C57 Al2 153.6(2) . . . . ?
C63 Si6 C57 Si5 176.88(18) . . . . ?
C63 Si6 C57 Al2 36.5(2) . . . . ?
C65 Si7 C64 Si8 86.32(19) . . . . ?
C65 Si7 C64 Al2 -43.6(2) . . . . ?
C66 Si7 C64 Si8 -34.91(18) . . . . ?
C66 Si7 C64 Al2 -164.80(14) . . . . ?
C67 Si7 C64 Si8 -151.71(15) . . . . ?
C67 Si7 C64 Al2 78.40(17) . . . . ?
C68 Si8 C64 Si7 -48.97(17) . . . . ?
C68 Si8 C64 Al2 79.30(17) . . . . ?
C69 Si8 C64 Si7 -168.78(12) . . . . ?
C69 Si8 C64 Al2 -40.51(17) . . . . ?
C70 Si8 C64 Si7 73.08(16) . . . . ?
C70 Si8 C64 Al2 -158.65(14) . . . . ?
C71 C15 C16 C17 3.7(4) . . . . ?
C71 C15 C16 C25 -177.2(2) . . . . ?
C71 C15 C28 C27 178.5(3) . . . . ?
C73 N3 C77 C76 -0.5(5) . . . . ?
C73 C74 C75 C76 -0.7(6) . . . . ?
C74 C75 C76 C77 -0.7(6) . . . . ?
C75 C76 C77 N3 1.3(5) . . . . ?
C77 N3 C73 C74 -1.0(5) . . . . ?
C79 Si10 C78 Si9 84.5(2) . . . . ?
C79 Si10 C78 Al3 -57.1(3) . . . . ?
C80 Si10 C78 Si9 -38.7(2) . . . . ?
C80 Si10 C78 Al3 179.70(17) . . . . ?
C81 Si10 C78 Si9 -155.35(17) . . . . ?
C81 Si10 C78 Al3 63.1(2) . . . . ?
C82 Si9 C78 Si10 85.0(3) . . . . ?
C82 Si9 C78 Al3 -131.8(2) . . . . ?
C83 Si9 C78 Si10 -156.56(16) . . . . ?
C83 Si9 C78 Al3 -13.3(2) . . . . ?
C84 Si9 C78 Si10 -36.9(2) . . . . ?
C84 Si9 C78 Al3 106.4(2) . . . . ?
C86 Si12 C85 Si11 161.15(16) . . . . ?
C86 Si12 C85 Al3 -67.29(19) . . . . ?
C87 Si12 C85 Si11 43.1(2) . . . . ?
C87 Si12 C85 Al3 174.7(2) . . . . ?
C88 Si12 C85 Si11 -77.3(2) . . . . ?
C88 Si12 C85 Al3 54.3(2) . . . . ?
C89 Si11 C85 Si12 -84.2(2) . . . . ?
C89 Si11 C85 Al3 141.74(19) . . . . ?
C90 Si11 C85 Si12 39.2(3) . . . . ?
C90 Si11 C85 Al3 -94.8(2) . . . . ?
C91 Si11 C85 Si12 155.49(16) . . . . ?
C91 Si11 C85 Al3 21.5(2) . . . . ?
C92 C22 C23 C18 179.3(2) . . . . ?
C92 C22 C23 C24 -6.4(4) . . . . ?
C94 N4 C98 C97 1.5(5) . . . . ?
C94 C95 C96 C97 3.5(5) . . . . ?
C95 C96 C97 C98 -2.0(5) . . . . ?
C96 C97 C98 N4 -0.5(5) . . . . ?
C98 N4 C94 C95 0.0(5) . . . . ?
C100 Si13 C99 Si14 -46.3(2) . . . . ?
C100 Si13 C99 Al4 86.58(18) . . . . ?
C101 Si13 C99 Si14 76.1(2) . . . . ?
C101 Si13 C99 Al4 -150.95(16) . . . . ?
C102 Si13 C99 Si14 -165.09(13) . . . . ?
C102 Si13 C99 Al4 -32.17(18) . . . . ?
C103 Si14 C99 Si13 -39.5(2) . . . . ?
C103 Si14 C99 Al4 -168.44(18) . . . . ?
C104 Si14 C99 Si13 81.9(2) . . . . ?
C104 Si14 C99 Al4 -47.1(2) . . . . ?
C105 Si14 C99 Si13 -157.8(2) . . . . ?
C105 Si14 C99 Al4 73.3(2) . . . . ?
C107 Si15 C106 Si16 158.70(17) . . . . ?
C107 Si15 C106 Al4 14.7(2) . . . . ?
C108 Si15 C106 Si16 -81.0(2) . . . . ?
C108 Si15 C106 Al4 135.0(2) . . . . ?
C109 Si15 C106 Si16 40.29(19) . . . . ?
C109 Si15 C106 Al4 -103.70(17) . . . . ?
C110 Si16 C106 Si15 -84.06(17) . . . . ?
C110 Si16 C106 Al4 59.19(18) . . . . ?
C111 Si16 C106 Si15 38.61(18) . . . . ?
C111 Si16 C106 Al4 -178.14(14) . . . . ?
C112 Si16 C106 Si15 154.21(15) . . . . ?
C112 Si16 C106 Al4 -62.54(18) . . . . ?

loop_
_exptl_oxdiff_crystal_face_indexfrac_h
_exptl_oxdiff_crystal_face_indexfrac_k
_exptl_oxdiff_crystal_face_indexfrac_l
_exptl_oxdiff_crystal_face_x
_exptl_oxdiff_crystal_face_y
_exptl_oxdiff_crystal_face_z
0.9996 0.0006 0.0009 -0.0140 0.0521 -0.0003
-0.9996 -0.0006 -0.0009 0.0140 -0.0521 0.0003
0.9967 0.0012 1.0028 -0.0176 0.0718 0.0597
-0.0007 0.9999 -0.0004 -0.0737 -0.0198 0.0021
0.0007 -0.9999 0.0004 0.0737 0.0198 -0.0021
-14.0357 0.0002 14.0132 0.1455 -0.4536 0.8440
5.0435 1.9931 -16.0259 -0.1597 -0.0943 -0.9570

loop_
_smtbx_masks_void_nr
_smtbx_masks_void_average_x
_smtbx_masks_void_average_y
_smtbx_masks_void_average_z
_smtbx_masks_void_volume
_smtbx_masks_void_count_electrons
_smtbx_masks_void_content
1 0.000 0.000 0.000 562.4 78.6 '1 benzene'
2 -0.059 -0.017 0.288 20.6 0.0 ?
3 0.059 0.017 0.712 20.6 0.0 ?
4 0.000 0.500 0.500 562.4 78.6 '1 benzene'
5 0.059 0.483 0.212 20.6 0.0 ?
6 -0.059 0.517 0.788 20.6 0.0 ?
7 0.500 -0.596 0.250 873.7 125.0 '1.5 benzene'
8 0.500 0.288 0.750 873.7 124.6 '1.5 benzene'
